data_7051674
loop_
_publ_author_name
'Quarez, Eric'
'Mentr\'e, Olivier'
'Oumellal, Yassine'
'Masquelier, Christian'

_publ_section_title
;
 Crystal structures of new silver ion conductors Ag7Fe3(X2O7)4 (X = P,
 As)
;
_journal_issue 5
_journal_name_full 'New Journal of Chemistry'
_journal_page_first 998
_journal_paper_doi 10.1039/b819846b
_journal_volume 33
_journal_year 2009
_chemical_formula_sum 'Ag7 As8 Fe3 O28'
_chemical_formula_weight 1970
_chemical_name_systematic ' ?'
_space_group_IT_number 15
_symmetry_cell_setting monoclinic
_symmetry_space_group_name_Hall '-C 2yc'
_symmetry_space_group_name_H-M 'C 1 2/c 1'
_audit_creation_method 'Jana2000 Version : 22/12/2005'
_cell_angle_alpha 90
_cell_angle_beta 93.5228(11)
_cell_angle_gamma 90
_cell_formula_units_Z 4
_cell_length_a 9.9285(3)
_cell_length_b 8.6101(2)
_cell_length_c 29.0390(8)
_cell_measurement_temperature 298
_cell_volume 2477.72(12)
_computing_publication_material '(Jana2000; Petricek and Dusek, 2000)'
_computing_structure_refinement '(Jana2000; Petricek and Dusek, 2000)'
_diffrn_ambient_temperature 298
_diffrn_measured_fraction_theta_full 0.95
_diffrn_measurement_device_type 'BRUKER X8'
_diffrn_radiation_monochromator graphite
_diffrn_radiation_source 'fine-focus sealed tube'
_diffrn_radiation_type 'Mo K\a'
_diffrn_radiation_wavelength 0.71069
_diffrn_reflns_av_R_equivalents 0.0415
_diffrn_reflns_av_sigmaI/netI 0.0339
_diffrn_reflns_limit_h_max 19
_diffrn_reflns_limit_h_min -15
_diffrn_reflns_limit_k_max 16
_diffrn_reflns_limit_k_min -12
_diffrn_reflns_limit_l_max 44
_diffrn_reflns_limit_l_min -56
_diffrn_reflns_number 31808
_diffrn_reflns_theta_full 43.22
_diffrn_reflns_theta_max 43.36
_diffrn_reflns_theta_min 1.41
_exptl_absorpt_coefficient_mu 17.833
_exptl_absorpt_correction_type none
_exptl_crystal_colour yellow
_exptl_crystal_density_diffrn 5.2793
_exptl_crystal_description plate-like
_exptl_crystal_F_000 3579
_exptl_crystal_size_max 0.17
_exptl_crystal_size_mid 0.15
_exptl_crystal_size_min 0.15
_exptl_crystal_size_rad 90
_refine_diff_density_max 1.87
_refine_diff_density_min -1.41
_refine_ls_extinction_coef 0.1953(19)
_refine_ls_extinction_method 'B-C type 1 Gaussian isotropic (Becker & Coppens, 1974)'
_refine_ls_goodness_of_fit_gt 1.24
_refine_ls_goodness_of_fit_ref 1.24
_refine_ls_number_parameters 276
_refine_ls_number_reflns 7562
_refine_ls_R_factor_all 0.0316
_refine_ls_R_factor_gt 0.0316
_refine_ls_shift/su_max 0.0481
_refine_ls_shift/su_mean 0.0021
_refine_ls_structure_factor_coef F
_refine_ls_weighting_scheme unit
_refine_ls_wR_factor_gt 0.0332
_refine_ls_wR_factor_ref 0.0332
_reflns_number_gt 7562
_reflns_number_total 8844
_reflns_threshold_expression I>3\s(I)
_cod_data_source_file b819846b.txt
_cod_data_source_block 2
_cod_depositor_comments
;
The following automatic conversions were performed:
'_exptl_absorpt_correction_type' value 'None' changed to 'none' according
to '/home/saulius/struct/CIF-dictionaries/cif_core.dic' dictionary named
'cif_core.dic' version 2.4.1 from 2010-06-29.

Automatic conversion script
Id: cif_fix_enum 1527 2010-12-29 10:47:43Z saulius 
;
_cod_database_code 7051674

loop_
_symmetry_equiv_pos_site_id
_symmetry_equiv_pos_as_xyz
1 x,y,z
2 -x,y,1/2-z
3 -x,-y,-z
4 x,-y,1/2+z
5 1/2+x,1/2+y,z
6 1/2-x,1/2+y,1/2-z
7 1/2-x,1/2-y,-z
8 1/2+x,1/2-y,1/2+z

loop_
_atom_site_label
_atom_site_type_symbol
_atom_site_fract_x
_atom_site_fract_y
_atom_site_fract_z
_atom_site_adp_type
_atom_site_U_iso_or_equiv
_atom_site_symmetry_multiplicity
_atom_site_occupancy
_atom_site_calc_flag
_atom_site_refinement_flags
_atom_site_disorder_assembly
_atom_site_disorder_group
As1 As 0.29914(3) 0.27251(4) 0.244881(9) Uani 0.00904(6) 8 1 d . . .
As2 As 0.22055(3) 0.14531(3) 0.337092(9) Uani 0.00873(5) 8 1 d . . .
As3 As 0.50902(3) 0.65672(3) 0.442475(9) Uani 0.00706(5) 8 1 d . . .
As4 As 0.41431(3) 0.79555(3) 0.535421(9) Uani 0.00598(5) 8 1 d . . .
Fe1 Fe 0 0.09580(6) 0.25 Uani 0.00791(10) 4 1 d . . .
Fe2 Fe 0.31887(4) 0.97096(4) 0.435304(12) Uani 0.00658(7) 8 1 d . . .
Ag1 Ag 0.2652(4) 0.3834(3) 0.4480(3) Uani 0.0179(4) 8 0.65(6) d . . .
Ag1' Ag 0.2563(12) 0.3881(10) 0.4411(6) Uani 0.0216(8) 8 0.35(6) d . . .
Ag2 Ag 0.5152(10) 0.3368(5) 0.3570(3) Uani 0.0259(4) 8 0.55(6) d . . .
Ag2' Ag 0.4937(18) 0.3503(17) 0.3507(5) Uani 0.0237(10) 8 0.28(5) d . . .
Ag3 Ag 0.5205(3) 0.94028(19) 0.31285(18) Uani 0.0478(8) 8 0.412(8) d . . .
Ag3' Ag 0.5275(8) 0.9656(9) 0.2954(9) Uani 0.224(12) 8 0.132(5) d . . .
Ag3'' Ag 0.4984(3) 0.9189(6) 0.32876(12) Uani 0.0497(7) 8 0.310(7) d . . .
Ag4 Ag 0.2760(11) 0.6002(9) 0.3517(2) Uani 0.0509(13) 8 0.258(17) d . . .
Ag4' Ag 0.3129(6) 0.5872(7) 0.34528(11) Uani 0.0374(7) 8 0.299(11) d . . .
Ag4'' Ag 0.7883(7) 0.1471(13) 0.35520(14) Uani 0.0842(19) 8 0.259(11) d . . .
O1 O 0.3741(3) 0.1995(3) 0.20022(8) Uani 0.0182(6) 8 1 d . . .
O2 O 0.3607(2) 0.4411(3) 0.26531(8) Uani 0.0159(5) 8 1 d . . .
O3 O 0.1295(2) 0.2761(3) 0.23741(8) Uani 0.0142(5) 8 1 d . . .
O4 O 0.3294(2) 0.1423(3) 0.29117(7) Uani 0.0123(4) 8 1 d . . .
O5 O 0.0644(2) 0.0974(3) 0.31632(7) Uani 0.0157(5) 8 1 d . . .
O6 O 0.2242(4) 0.3220(3) 0.35894(10) Uani 0.0256(7) 8 1 d . . .
O7 O 0.2876(3) -0.0032(3) 0.36795(7) Uani 0.0152(5) 8 1 d . . .
O8 O 0.4785(2) 0.8387(2) 0.42463(8) Uani 0.0126(4) 8 1 d . . .
O9 O 0.6754(2) 0.6273(3) 0.44999(8) Uani 0.0131(4) 8 1 d . . .
O10 O 0.4302(2) 0.5209(3) 0.41104(8) Uani 0.0148(5) 8 1 d . . .
O11 O 0.4502(2) 0.6446(2) 0.49796(7) Uani 0.0125(4) 8 1 d . . .
O12 O 0.3452(2) 0.9418(2) 0.50413(7) Uani 0.0108(4) 8 1 d . . .
O13 O 0.5578(2) 0.8422(3) 0.56469(8) Uani 0.0136(4) 8 1 d . . .
O14 O 0.3067(2) 0.7159(3) 0.57063(7) Uani 0.0113(4) 8 1 d . . .

loop_
_atom_site_aniso_label
_atom_site_aniso_type_symbol
_atom_site_aniso_U_11
_atom_site_aniso_U_22
_atom_site_aniso_U_33
_atom_site_aniso_U_12
_atom_site_aniso_U_13
_atom_site_aniso_U_23
As1 As 0.00759(9) 0.01184(10) 0.00771(9) -0.00312(8) 0.00060(7) 0.00172(8)
As2 As 0.01009(10) 0.01069(10) 0.00527(8) -0.00040(8) -0.00081(7) 0.00112(7)
As3 As 0.00653(9) 0.00712(9) 0.00768(9) 0.00064(7) 0.00160(7) -0.00017(7)
As4 As 0.00571(8) 0.00662(9) 0.00563(8) -0.00038(7) 0.00055(6) 0.00072(7)
Fe1 Fe 0.00666(17) 0.00933(18) 0.00758(16) 0 -0.00087(13) 0
Fe2 Fe 0.00660(11) 0.00722(12) 0.00590(11) 0.00020(9) 0.00026(9) 0.00123(9)
Ag1 Ag 0.0179(4) 0.0124(4) 0.0245(9) -0.0026(4) 0.0091(5) -0.0061(4)
Ag1' Ag 0.0238(11) 0.0195(10) 0.0229(19) -0.0103(8) 0.0122(10) -0.0091(8)
Ag2 Ag 0.0415(9) 0.0247(4) 0.0123(8) -0.0051(8) 0.0086(8) -0.0059(4)
Ag2' Ag 0.036(2) 0.0249(15) 0.0112(14) -0.0139(11) 0.0082(14) -0.0063(11)
Ag3 Ag 0.0382(10) 0.0158(6) 0.085(2) 0.0072(5) -0.0292(11) -0.0154(7)
Ag3' Ag 0.039(3) 0.020(2) 0.62(4) -0.014(2) 0.083(8) -0.087(7)
Ag3'' Ag 0.0355(9) 0.0699(17) 0.0415(11) 0.0370(11) -0.0156(7) -0.0264(10)
Ag4 Ag 0.051(3) 0.065(2) 0.0361(17) 0.0176(18) -0.002(2) 0.0351(17)
Ag4' Ag 0.0347(13) 0.0583(16) 0.0177(7) -0.0184(10) -0.0103(6) 0.0156(8)
Ag4'' Ag 0.126(4) 0.095(4) 0.0250(10) 0.050(3) -0.0453(17) -0.0121(16)
O1 O 0.0223(10) 0.0232(11) 0.0099(7) -0.0033(9) 0.0070(7) -0.0010(7)
O2 O 0.0160(9) 0.0140(8) 0.0180(9) -0.0077(7) 0.0030(7) -0.0004(7)
O3 O 0.0085(7) 0.0137(8) 0.0200(9) -0.0030(6) -0.0016(6) 0.0057(7)
O4 O 0.0097(7) 0.0172(8) 0.0101(7) 0.0008(6) 0.0004(5) 0.0045(6)
O5 O 0.0094(7) 0.0287(11) 0.0089(7) -0.0036(7) -0.0008(6) 0.0030(7)
O6 O 0.0452(17) 0.0129(9) 0.0190(10) -0.0026(10) 0.0048(11) -0.0047(8)
O7 O 0.0242(10) 0.0141(8) 0.0068(7) 0.0033(7) -0.0024(6) 0.0031(6)
O8 O 0.0112(7) 0.0092(7) 0.0178(8) 0.0035(6) 0.0041(6) 0.0048(6)
O9 O 0.0069(6) 0.0112(7) 0.0215(9) 0.0026(6) 0.0030(6) 0.0016(7)
O10 O 0.0173(9) 0.0158(9) 0.0113(7) -0.0054(7) 0.0015(6) -0.0049(7)
O11 O 0.0199(9) 0.0084(7) 0.0100(7) 0.0027(6) 0.0067(6) 0.0001(6)
O12 O 0.0142(7) 0.0111(7) 0.0070(6) 0.0051(6) -0.0007(5) 0.0013(5)
O13 O 0.0096(7) 0.0122(8) 0.0180(8) -0.0038(6) -0.0062(6) 0.0043(7)
O14 O 0.0126(7) 0.0120(7) 0.0100(7) -0.0044(6) 0.0051(6) -0.0004(6)

loop_
_atom_type_symbol
_atom_type_scat_dispersion_real
_atom_type_scat_dispersion_imag
_atom_type_scat_source
_atom_type_scat_Cromer_Mann_a1
_atom_type_scat_Cromer_Mann_b1
_atom_type_scat_Cromer_Mann_a2
_atom_type_scat_Cromer_Mann_b2
_atom_type_scat_Cromer_Mann_a3
_atom_type_scat_Cromer_Mann_b3
_atom_type_scat_Cromer_Mann_a4
_atom_type_scat_Cromer_Mann_b4
_atom_type_scat_Cromer_Mann_c
O 0.011 0.006 'International Tables Vol C Tables 4.2.6.8 and 6.1.1.4' 3.0485 13.2771 2.2868 5.7011 1.5463 0.3239 0.867 32.908901 0.2508
As 0.050 2.006 'International Tables Vol C Tables 4.2.6.8 and 6.1.1.4' 16.6723 2.6345 6.0701 0.2647 3.4313 12.9479 4.2779 47.797199 2.531
Fe 0.346 0.844 'International Tables Vol C Tables 4.2.6.8 and 6.1.1.4' 11.7695 4.7611 7.3573 0.3072 3.5222 15.3535 2.3045 76.880501 1.0369
Ag -0.897 1.102 'International Tables Vol C Tables 4.2.6.8 and 6.1.1.4' 19.2808 0.6446 16.688499 7.4726 4.8045 24.6605 1.0463 99.815598 5.179

loop_
_geom_angle_atom_site_label_1
_geom_angle_atom_site_label_2
_geom_angle_atom_site_label_3
_geom_angle_site_symmetry_1
_geom_angle_site_symmetry_2
_geom_angle_site_symmetry_3
_geom_angle
_geom_angle_publ_flag
O1 As1 O2 . . . 115.80(13) yes
O1 As1 O3 . . . 113.54(12) yes
O1 As1 O4 . . . 106.97(12) yes
O2 As1 O3 . . . 111.77(12) yes
O2 As1 O4 . . . 103.93(11) yes
O3 As1 O4 . . . 103.42(11) yes
O4 As2 O5 . . . 108.60(10) yes
O4 As2 O6 . . . 107.69(14) yes
O4 As2 O7 . . . 98.68(11) yes
O5 As2 O6 . . . 111.30(15) yes
O5 As2 O7 . . . 109.39(13) yes
O6 As2 O7 . . . 120.00(13) yes
O8 As3 O9 . . . 109.97(11) yes
O8 As3 O10 . . . 114.92(11) yes
O8 As3 O11 . . . 106.07(11) yes
O9 As3 O10 . . . 113.32(11) yes
O9 As3 O11 . . . 104.69(11) yes
O10 As3 O11 . . . 107.03(11) yes
O11 As4 O12 . . . 108.31(10) yes
O11 As4 O13 . . . 107.27(11) yes
O11 As4 O14 . . . 103.78(10) yes
O12 As4 O13 . . . 113.91(11) yes
O12 As4 O14 . . . 112.62(10) yes
O13 As4 O14 . . . 110.28(11) yes
O2 Fe1 O2 5_445 . 6_545 95.97(10) yes
O2 Fe1 O3 5_445 . . 173.07(10) yes
O2 Fe1 O3 5_445 . 2_555 90.85(9) yes
O2 Fe1 O5 5_445 . . 88.55(10) yes
O2 Fe1 O5 5_445 . 2_555 91.96(10) yes
O2 Fe1 O2 6_545 . 5_445 95.97(10) yes
O2 Fe1 O3 6_545 . . 90.85(9) yes
O2 Fe1 O3 6_545 . 2_555 173.07(10) yes
O2 Fe1 O5 6_545 . . 91.96(10) yes
O2 Fe1 O5 6_545 . 2_555 88.55(10) yes
O3 Fe1 O3 . . 2_555 82.37(9) yes
O3 Fe1 O5 . . . 89.99(10) yes
O3 Fe1 O5 . . 2_555 89.43(10) yes
O3 Fe1 O3 2_555 . . 82.37(9) yes
O3 Fe1 O5 2_555 . . 89.43(10) yes
O3 Fe1 O5 2_555 . 2_555 89.99(10) yes
O5 Fe1 O5 . . 2_555 179.23(12) yes
O5 Fe1 O5 2_555 . . 179.23(12) yes
O7 Fe2 O8 1_565 . . 89.33(10) yes
O7 Fe2 O9 1_565 . 5_455 93.67(10) yes
O7 Fe2 O12 1_565 . . 178.28(10) yes
O7 Fe2 O13 1_565 . 3_676 88.21(10) yes
O7 Fe2 O14 1_565 . 7_566 86.96(9) yes
O8 Fe2 O9 . . 5_455 171.99(9) yes
O8 Fe2 O12 . . . 91.54(9) yes
O8 Fe2 O13 . . 3_676 88.15(9) yes
O8 Fe2 O14 . . 7_566 91.36(9) yes
O9 Fe2 O12 5_455 . . 85.65(9) yes
O9 Fe2 O13 5_455 . 3_676 84.53(9) yes
O9 Fe2 O14 5_455 . 7_566 96.21(9) yes
O12 Fe2 O13 . . 3_676 93.29(9) yes
O12 Fe2 O14 . . 7_566 91.54(8) yes
O13 Fe2 O14 3_676 . 7_566 175.15(9) yes
Ag1' Ag1 O8 . . 5_445 58(4) yes
Ag1' Ag1 O9 . . 5_445 94(2) yes
Ag1' Ag1 O9 . . 3_666 164(4) yes
Ag1' Ag1 O10 . . . 75(3) yes
Ag1' Ag1 O12 . . 7_566 104(3) yes
Ag1' Ag1 O13 . . 3_666 104(3) yes
O6 Ag1 O8 . . 5_445 69.90(18) yes
O6 Ag1 O9 . . 5_445 78.7(2) yes
O6 Ag1 O9 . . 3_666 166.51(14) yes
O6 Ag1 O10 . . . 73.9(3) yes
O6 Ag1 O12 . . 7_566 130.7(2) yes
O6 Ag1 O13 . . 3_666 77.4(2) yes
O8 Ag1 O9 5_445 . 5_445 61.36(11) yes
O8 Ag1 O9 5_445 . 3_666 111.0(2) yes
O8 Ag1 O10 5_445 . . 131.5(3) yes
O8 Ag1 O12 5_445 . 7_566 74.87(13) yes
O8 Ag1 O13 5_445 . 3_666 121.05(16) yes
O9 Ag1 O9 5_445 . 3_666 89.9(2) yes
O9 Ag1 O10 5_445 . . 139.0(3) yes
O9 Ag1 O12 5_445 . 7_566 112.8(3) yes
O9 Ag1 O13 5_445 . 3_666 65.07(10) yes
O9 Ag1 O9 3_666 . 5_445 89.9(2) yes
O9 Ag1 O10 3_666 . . 111.7(2) yes
O9 Ag1 O12 3_666 . 7_566 60.5(2) yes
O9 Ag1 O13 3_666 . 3_666 91.33(19) yes
O10 Ag1 O12 . . 7_566 108.13(14) yes
O10 Ag1 O13 . . 3_666 79.55(17) yes
O12 Ag1 O13 7_566 . 3_666 151.7(4) yes
Ag1 Ag1' O6 . . . 151(3) yes
Ag1 Ag1' O8 . . 5_445 118(4) yes
Ag1 Ag1' O9 . . 5_445 81(2) yes
Ag1 Ag1' O10 . . . 100(3) yes
Ag1 Ag1' O12 . . 7_566 71(3) yes
Ag1 Ag1' O13 . . 3_666 71(3) yes
O6 Ag1' O8 . . 5_445 74.4(4) yes
O6 Ag1' O9 . . 5_445 82.1(4) yes
O6 Ag1' O10 . . . 78.5(5) yes
O6 Ag1' O12 . . 7_566 137.9(5) yes
O6 Ag1' O13 . . 3_666 79.5(4) yes
O8 Ag1' O9 5_445 . 5_445 62.9(3) yes
O8 Ag1' O10 5_445 . . 140.2(6) yes
O8 Ag1' O12 5_445 . 7_566 76.1(3) yes
O8 Ag1' O13 5_445 . 3_666 122.9(3) yes
O9 Ag1' O10 5_445 . . 140.6(6) yes
O9 Ag1' O12 5_445 . 7_566 109.8(6) yes
O9 Ag1' O13 5_445 . 3_666 63.8(2) yes
O10 Ag1' O12 . . 7_566 107.6(4) yes
O10 Ag1' O13 . . 3_666 79.1(4) yes
O12 Ag1' O13 7_566 . 3_666 142.3(7) yes
Ag2' Ag2 O1 . . 2_655 96(3) yes
Ag2' Ag2 O5 . . 5_555 62(3) yes
Ag2' Ag2 O6 . . . 49(4) yes
Ag2' Ag2 O10 . . . 83(3) yes
Ag2' Ag2 O13 . . 3_666 119(4) yes
Ag2' Ag2 O14 . . 3_666 164(3) yes
Ag4' Ag2 O1 . . 2_655 128.7(3) yes
Ag4' Ag2 O5 . . 5_555 57.44(16) yes
Ag4' Ag2 O6 . . . 50.3(2) yes
Ag4' Ag2 O10 . . . 48.24(16) yes
Ag4' Ag2 O13 . . 3_666 106.3(3) yes
Ag4' Ag2 O14 . . 3_666 128.4(3) yes
O1 Ag2 O5 2_655 . 5_555 90.2(3) yes
O1 Ag2 O6 2_655 . . 119.9(3) yes
O1 Ag2 O10 2_655 . . 168.3(4) yes
O1 Ag2 O13 2_655 . 3_666 116.02(18) yes
O1 Ag2 O14 2_655 . 3_666 98.8(3) yes
O5 Ag2 O6 5_555 . . 105.2(3) yes
O5 Ag2 O10 5_555 . . 79.15(14) yes
O5 Ag2 O13 5_555 . 3_666 152.5(3) yes
O5 Ag2 O14 5_555 . 3_666 111.5(3) yes
O6 Ag2 O10 . . . 68.2(3) yes
O6 Ag2 O13 . . 3_666 70.2(2) yes
O6 Ag2 O14 . . 3_666 125.8(3) yes
O10 Ag2 O13 . . 3_666 74.0(3) yes
O10 Ag2 O14 . . 3_666 81.0(3) yes
O13 Ag2 O14 3_666 . 3_666 58.68(18) yes
Ag2 Ag2' Ag4' . . . 141(3) yes
Ag2 Ag2' O1 . . 2_655 77(3) yes
Ag2 Ag2' O2 . . . 157(4) yes
Ag2 Ag2' O4 . . . 119(3) yes
Ag2 Ag2' O5 . . 5_555 112(4) yes
Ag2 Ag2' O6 . . . 126(4) yes
Ag2 Ag2' O10 . . . 90(3) yes
Ag2 Ag2' O14 . . 3_666 15(3) yes
Ag4' Ag2' O1 . . 2_655 138.6(6) yes
Ag4' Ag2' O2 . . . 58.2(3) yes
Ag4' Ag2' O4 . . . 94.7(5) yes
Ag4' Ag2' O5 . . 5_555 62.1(4) yes
Ag4' Ag2' O6 . . . 54.6(4) yes
Ag4' Ag2' O10 . . . 51.7(3) yes
Ag4' Ag2' O14 . . 3_666 126.4(5) yes
O1 Ag2' O2 2_655 . . 81.6(4) yes
O1 Ag2' O4 2_655 . . 67.2(4) yes
O1 Ag2' O5 2_655 . 5_555 92.1(6) yes
O1 Ag2' O6 2_655 . . 125.6(6) yes
O1 Ag2' O10 2_655 . . 162.4(8) yes
O1 Ag2' O14 2_655 . 3_666 90.3(5) yes
O2 Ag2' O4 . . . 55.9(3) yes
O2 Ag2' O5 . . 5_555 62.6(3) yes
O2 Ag2' O6 . . . 72.2(4) yes
O2 Ag2' O10 . . . 109.8(6) yes
O2 Ag2' O14 . . 3_666 165.8(7) yes
O4 Ag2' O5 . . 5_555 116.8(5) yes
O4 Ag2' O6 . . . 58.5(3) yes
O4 Ag2' O10 . . . 130.2(7) yes
O4 Ag2' O14 . . 3_666 131.1(5) yes
O5 Ag2' O6 5_555 . . 114.8(6) yes
O5 Ag2' O10 5_555 . . 82.1(5) yes
O5 Ag2' O14 5_555 . 3_666 106.4(6) yes
O6 Ag2' O10 . . . 71.7(5) yes
O6 Ag2' O14 . . 3_666 121.9(6) yes
O10 Ag2' O14 . . 3_666 75.6(4) yes
Ag3' Ag3 Ag3'' . . . 163.8(11) yes
Ag3' Ag3 O1 . . 2_665 55.9(14) yes
Ag3' Ag3 O3 . . 5_555 55.1(12) yes
Ag3' Ag3 O3 . . 6_555 78.0(13) yes
Ag3' Ag3 O4 . . 1_565 69.7(9) yes
Ag3' Ag3 O5 . . 5_555 113.0(13) yes
Ag3' Ag3 O6 . . 5_555 119.3(9) yes
Ag3' Ag3 O7 . . 1_565 125.1(9) yes
Ag3'' Ag3 O1 . . 2_665 127.7(6) yes
Ag3'' Ag3 O3 . . 5_555 131.2(5) yes
Ag3'' Ag3 O3 . . 6_555 92.8(5) yes
Ag3'' Ag3 O4 . . 1_565 95.9(5) yes
Ag3'' Ag3 O5 . . 5_555 73.0(5) yes
Ag3'' Ag3 O6 . . 5_555 76.9(5) yes
O1 Ag3 O3 2_665 . 5_555 98.19(16) yes
O1 Ag3 O3 2_665 . 6_555 131.6(2) yes
O1 Ag3 O4 2_665 . 1_565 71.05(9) yes
O1 Ag3 O5 2_665 . 5_555 145.61(15) yes
O1 Ag3 O6 2_665 . 5_555 96.28(13) yes
O1 Ag3 O7 2_665 . 1_565 106.60(12) yes
O3 Ag3 O3 5_555 . 6_555 60.59(12) yes
O3 Ag3 O4 5_555 . 1_565 116.37(19) yes
O3 Ag3 O5 5_555 . 5_555 58.55(8) yes
O3 Ag3 O6 5_555 . 5_555 83.15(11) yes
O3 Ag3 O7 5_555 . 1_565 147.57(13) yes
O3 Ag3 O3 6_555 . 5_555 60.59(12) yes
O3 Ag3 O4 6_555 . 1_565 80.58(12) yes
O3 Ag3 O5 6_555 . 5_555 62.27(8) yes
O3 Ag3 O6 6_555 . 5_555 120.62(11) yes
O3 Ag3 O7 6_555 . 1_565 87.15(11) yes
O4 Ag3 O5 1_565 . 5_555 140.02(13) yes
O4 Ag3 O6 1_565 . 5_555 157.50(18) yes
O4 Ag3 O7 1_565 . 1_565 55.79(9) yes
O5 Ag3 O6 5_555 . 5_555 58.75(9) yes
O5 Ag3 O7 5_555 . 1_565 105.31(12) yes
O6 Ag3 O7 5_555 . 1_565 113.8(2) yes
Ag3 Ag3' Ag3' . . 2_655 150.2(14) yes
Ag3 Ag3' O1 . . 2_665 112(2) yes
Ag3 Ag3' O3 . . 5_555 114.7(10) yes
Ag3 Ag3' O3 . . 6_555 88.9(10) yes
Ag3 Ag3' O4 . . 1_565 98.2(13) yes
Ag3 Ag3' O6 . . 5_555 51.0(9) yes
Ag3' Ag3' Ag3'' 2_655 . . 145.2(8) yes
Ag3' Ag3' O1 2_655 . 2_665 96.8(8) yes
Ag3' Ag3' O3 2_655 . 5_555 54.6(5) yes
Ag3' Ag3' O3 2_655 . 6_555 61.3(6) yes
Ag3' Ag3' O4 2_655 . 1_565 80.6(6) yes
Ag3' Ag3' O6 2_655 . 5_555 136.4(6) yes
Ag3'' Ag3' O1 . . 2_665 114.5(14) yes
Ag3'' Ag3' O3 . . 5_555 118.3(6) yes
Ag3'' Ag3' O3 . . 6_555 84.4(5) yes
Ag3'' Ag3' O4 . . 1_565 91.0(7) yes
Ag3'' Ag3' O6 . . 5_555 59.0(7) yes
O1 Ag3' O3 2_665 . 5_555 114.6(7) yes
O1 Ag3' O3 2_665 . 6_555 154.1(10) yes
O1 Ag3' O4 2_665 . 1_565 78.1(3) yes
O1 Ag3' O6 2_665 . 5_555 94.2(5) yes
O3 Ag3' O3 5_555 . 6_555 65.6(5) yes
O3 Ag3' O4 5_555 . 1_565 133.8(10) yes
O3 Ag3' O6 5_555 . 5_555 82.5(2) yes
O3 Ag3' O3 6_555 . 5_555 65.6(5) yes
O3 Ag3' O4 6_555 . 1_565 84.5(3) yes
O3 Ag3' O6 6_555 . 5_555 111.1(4) yes
O4 Ag3' O6 1_565 . 5_555 143.0(10) yes
Ag3 Ag3'' O3 . . 6_555 74.7(5) yes
Ag3 Ag3'' O4 . . 1_565 72.5(5) yes
Ag3 Ag3'' O5 . . 5_555 96.3(5) yes
Ag3 Ag3'' O6 . . 5_555 90.7(5) yes
Ag3 Ag3'' O7 . . 1_565 131.7(6) yes
Ag3 Ag3'' O8 . . . 159.5(5) yes
Ag3' Ag3'' O1 . . 2_665 45.1(7) yes
Ag3' Ag3'' O3 . . 6_555 70.1(7) yes
Ag3' Ag3'' O4 . . 1_565 65.2(5) yes
Ag3' Ag3'' O5 . . 5_555 99.6(6) yes
Ag3' Ag3'' O6 . . 5_555 98.7(5) yes
Ag3' Ag3'' O7 . . 1_565 124.5(5) yes
Ag3' Ag3'' O8 . . . 166.1(7) yes
O1 Ag3'' O3 2_665 . 6_555 113.07(15) yes
O1 Ag3'' O4 2_665 . 1_565 64.09(12) yes
O1 Ag3'' O5 2_665 . 5_555 131.66(15) yes
O1 Ag3'' O6 2_665 . 5_555 88.96(14) yes
O1 Ag3'' O7 2_665 . 1_565 107.44(18) yes
O1 Ag3'' O8 2_665 . . 122.73(15) yes
O3 Ag3'' O4 6_555 . 1_565 76.92(11) yes
O3 Ag3'' O5 6_555 . 5_555 63.12(12) yes
O3 Ag3'' O6 6_555 . 5_555 119.81(19) yes
O3 Ag3'' O7 6_555 . 1_565 94.52(13) yes
O3 Ag3'' O8 6_555 . . 123.36(17) yes
O4 Ag3'' O5 1_565 . 5_555 140.03(15) yes
O4 Ag3'' O6 1_565 . 5_555 152.8(2) yes
O4 Ag3'' O7 1_565 . 1_565 59.31(11) yes
O4 Ag3'' O8 1_565 . . 118.44(15) yes
O5 Ag3'' O6 5_555 . 5_555 61.05(12) yes
O5 Ag3'' O7 5_555 . 1_565 120.82(17) yes
O5 Ag3'' O8 5_555 . . 85.42(13) yes
O6 Ag3'' O7 5_555 . 1_565 132.74(17) yes
O6 Ag3'' O8 5_555 . . 72.26(12) yes
O7 Ag3'' O8 1_565 . . 61.48(10) yes
Ag4' Ag4 Ag4'' . . 5_455 96(2) yes
Ag4' Ag4 O1 . . 6_555 110.9(10) yes
Ag4' Ag4 O6 . . . 88.4(13) yes
Ag4' Ag4 O10 . . . 73.1(11) yes
Ag4' Ag4 O14 . . 7_566 138.9(13) yes
Ag4'' Ag4 O1 5_455 . 6_555 88.2(14) yes
Ag4'' Ag4 O6 5_455 . . 161.0(12) yes
Ag4'' Ag4 O10 5_455 . . 86.3(14) yes
Ag4'' Ag4 O14 5_455 . 7_566 53.0(12) yes
O1 Ag4 O6 6_555 . . 107.3(4) yes
O1 Ag4 O10 6_555 . . 173.6(4) yes
O1 Ag4 O14 6_555 . 7_566 96.1(3) yes
O6 Ag4 O10 . . . 77.5(2) yes
O6 Ag4 O14 . . 7_566 113.1(3) yes
O10 Ag4 O14 . . 7_566 77.89(18) yes
Ag2 Ag4' Ag4 . . . 136.3(12) yes
Ag2 Ag4' Ag4'' . . 5_455 143.6(7) yes
Ag2 Ag4' O1 . . 6_555 148.3(2) yes
Ag2 Ag4' O2 . . . 66.8(2) yes
Ag2 Ag4' O3 . . 6_555 109.2(2) yes
Ag2 Ag4' O5 . . 5_555 54.6(2) yes
Ag2 Ag4' O6 . . . 63.6(2) yes
Ag2 Ag4' O10 . . . 53.4(2) yes
Ag2' Ag4' Ag4 . . . 137.6(13) yes
Ag2' Ag4' Ag4'' . . 5_455 147.2(7) yes
Ag2' Ag4' O1 . . 6_555 144.7(4) yes
Ag2' Ag4' O2 . . . 63.3(3) yes
Ag2' Ag4' O3 . . 6_555 107.3(4) yes
Ag2' Ag4' O5 . . 5_555 54.4(4) yes
Ag2' Ag4' O6 . . . 62.6(4) yes
Ag2' Ag4' O10 . . . 56.9(3) yes
Ag4 Ag4' Ag4'' . . 5_455 41.8(14) yes
Ag4 Ag4' O1 . . 6_555 59.4(10) yes
Ag4 Ag4' O2 . . . 132.9(12) yes
Ag4 Ag4' O3 . . 6_555 114.3(11) yes
Ag4 Ag4' O5 . . 5_555 161.5(14) yes
Ag4 Ag4' O6 . . . 81.5(13) yes
Ag4 Ag4' O10 . . . 96.2(10) yes
Ag4'' Ag4' O1 5_455 . 6_555 68.0(6) yes
Ag4'' Ag4' O2 5_455 . . 147.6(7) yes
Ag4'' Ag4' O3 5_455 . 6_555 91.2(8) yes
Ag4'' Ag4' O5 5_455 . 5_555 119.9(10) yes
Ag4'' Ag4' O6 5_455 . . 121.0(9) yes
Ag4'' Ag4' O10 5_455 . . 90.8(6) yes
O1 Ag4' O2 6_555 . . 83.47(13) yes
O1 Ag4' O3 6_555 . 6_555 61.34(12) yes
O1 Ag4' O5 6_555 . 5_555 120.97(18) yes
O1 Ag4' O6 6_555 . . 100.8(2) yes
O1 Ag4' O10 6_555 . . 155.2(2) yes
O2 Ag4' O3 . . 6_555 60.72(10) yes
O2 Ag4' O5 . . 5_555 62.04(13) yes
O2 Ag4' O6 . . . 78.04(17) yes
O2 Ag4' O10 . . . 120.1(2) yes
O3 Ag4' O5 6_555 . 5_555 60.16(12) yes
O3 Ag4' O6 6_555 . . 135.70(17) yes
O3 Ag4' O10 6_555 . . 135.0(3) yes
O5 Ag4' O6 5_555 . . 115.1(2) yes
O5 Ag4' O10 5_555 . . 80.28(19) yes
O6 Ag4' O10 . . . 78.54(18) yes
Ag4 Ag4'' O1 5_545 . 2_655 80.7(13) yes
Ag4 Ag4'' O10 5_545 . 5_545 83.1(15) yes
Ag4 Ag4'' O14 5_545 . 3_666 119.6(14) yes
Ag4' Ag4'' O1 5_545 . 2_655 96.6(6) yes
Ag4' Ag4'' O6 5_545 . 5_545 47.9(9) yes
Ag4' Ag4'' O10 5_545 . 5_545 73.3(7) yes
Ag4' Ag4'' O14 5_545 . 3_666 150.7(9) yes
O1 Ag4'' O6 2_655 . 5_545 94.1(3) yes
O1 Ag4'' O10 2_655 . 5_545 163.5(5) yes
O1 Ag4'' O14 2_655 . 3_666 102.4(3) yes
O6 Ag4'' O10 5_545 . 5_545 69.4(3) yes
O6 Ag4'' O14 5_545 . 3_666 108.0(3) yes
O10 Ag4'' O14 5_545 . 3_666 82.77(14) yes
As1 O1 Ag2 . . 2_655 127.6(2) yes
As1 O1 Ag2' . . 2_655 124.2(4) yes
As1 O1 Ag3 . . 2_645 131.93(17) yes
As1 O1 Ag3' . . 2_645 120.8(7) yes
As1 O1 Ag3'' . . 2_645 140.69(15) yes
As1 O1 Ag4 . . 6_545 111.2(3) yes
As1 O1 Ag4' . . 6_545 102.28(17) yes
As1 O1 Ag4'' . . 2_655 107.4(2) yes
As1 O1 O4 . . 2_655 119.06(12) yes
Ag2 O1 Ag3 2_655 . 2_645 97.0(2) yes
Ag2 O1 Ag3' 2_655 . 2_645 105.6(6) yes
Ag2 O1 Ag3'' 2_655 . 2_645 88.99(19) yes
Ag2 O1 Ag4 2_655 . 6_545 92.1(3) yes
Ag2 O1 Ag4' 2_655 . 6_545 101.0(3) yes
Ag2 O1 Ag4'' 2_655 . 2_655 86.6(3) yes
Ag2 O1 O2 2_655 . . 98.39(18) yes
Ag2 O1 O3 2_655 . . 127.3(2) yes
Ag2 O1 O4 2_655 . . 151.0(2) yes
Ag2 O1 O4 2_655 . 2_655 69.0(2) yes
Ag2' O1 Ag3 2_655 . 2_645 98.0(4) yes
Ag2' O1 Ag3' 2_655 . 2_645 105.5(6) yes
Ag2' O1 Ag3'' 2_655 . 2_645 90.4(4) yes
Ag2' O1 Ag4 2_655 . 6_545 99.1(4) yes
Ag2' O1 Ag4' 2_655 . 6_545 108.0(4) yes
Ag2' O1 Ag4'' 2_655 . 2_655 93.6(4) yes
Ag2' O1 O2 2_655 . . 93.7(4) yes
Ag2' O1 O3 2_655 . . 128.8(4) yes
Ag2' O1 O4 2_655 . . 144.2(4) yes
Ag2' O1 O4 2_655 . 2_655 64.5(4) yes
Ag3 O1 Ag4 2_645 . 6_545 79.8(3) yes
Ag3 O1 Ag4' 2_645 . 6_545 82.79(18) yes
Ag3 O1 Ag4'' 2_645 . 2_655 90.0(3) yes
Ag3 O1 O2 2_645 . . 142.82(15) yes
Ag3 O1 O3 2_645 . . 130.51(14) yes
Ag3 O1 O4 2_645 . . 94.56(15) yes
Ag3 O1 O4 2_645 . 2_655 56.32(10) yes
Ag3' O1 Ag4 2_645 . 6_545 87.9(5) yes
Ag3' O1 Ag4' 2_645 . 6_545 89.4(4) yes
Ag3' O1 Ag4'' 2_645 . 2_655 98.7(6) yes
Ag3' O1 O2 2_645 . . 131.7(7) yes
Ag3' O1 O3 2_645 . . 125.2(4) yes
Ag3' O1 O4 2_645 . . 83.1(7) yes
Ag3' O1 O4 2_645 . 2_655 54.6(2) yes
Ag3'' O1 Ag4 2_645 . 6_545 76.6(3) yes
Ag3'' O1 Ag4' 2_645 . 6_545 80.84(17) yes
Ag3'' O1 Ag4'' 2_645 . 2_655 86.1(3) yes
Ag3'' O1 O2 2_645 . . 148.81(12) yes
Ag3'' O1 O3 2_645 . . 135.97(14) yes
Ag3'' O1 O4 2_645 . . 103.32(12) yes
Ag3'' O1 O4 2_645 . 2_655 55.65(10) yes
Ag4 O1 O2 6_545 . . 132.9(3) yes
Ag4 O1 O3 6_545 . . 77.9(3) yes
Ag4 O1 O4 6_545 . . 116.1(2) yes
Ag4 O1 O4 6_545 . 2_655 127.6(3) yes
Ag4' O1 O2 6_545 . . 126.59(17) yes
Ag4' O1 O3 6_545 . . 69.44(14) yes
Ag4' O1 O4 6_545 . . 106.85(14) yes
Ag4' O1 O4 6_545 . 2_655 134.62(17) yes
Ag4'' O1 O2 2_655 . . 124.4(3) yes
Ag4'' O1 O3 2_655 . . 73.9(2) yes
Ag4'' O1 O4 2_655 . . 120.0(2) yes
Ag4'' O1 O4 2_655 . 2_655 133.4(2) yes
O2 O1 O3 . . . 59.28(9) yes
O2 O1 O4 . . . 58.07(8) yes
O2 O1 O4 . . 2_655 98.79(10) yes
O3 O1 O4 . . . 58.40(8) yes
O3 O1 O4 . . 2_655 152.05(11) yes
O4 O1 O4 . . 2_655 96.13(9) yes
O4 O1 O4 2_655 . . 96.13(9) yes
As1 O2 Fe1 . . 5_555 138.31(15) yes
As1 O2 Ag2' . . . 102.2(3) yes
As1 O2 Ag4' . . . 128.96(17) yes
As1 O2 O2 . . 2_655 102.82(12) yes
As1 O2 O3 . . 6_555 150.58(13) yes
As1 O2 O4 . . 6_555 95.99(11) yes
As1 O2 O5 . . 5_555 148.05(14) yes
As1 O2 O5 . . 6_555 102.85(12) yes
Fe1 O2 Ag2' 5_555 . . 95.0(3) yes
Fe1 O2 Ag4' 5_555 . . 92.37(15) yes
Fe1 O2 O1 5_555 . . 106.38(11) yes
Fe1 O2 O3 5_555 . . 148.26(12) yes
Fe1 O2 O3 5_555 . 6_555 45.59(7) yes
Fe1 O2 O4 5_555 . . 142.41(12) yes
Fe1 O2 O4 5_555 . 6_555 85.03(9) yes
Fe1 O2 O5 5_555 . 5_555 45.75(7) yes
Ag2' O2 Ag4' . . . 58.5(3) yes
Ag2' O2 O1 . . . 110.1(3) yes
Ag2' O2 O2 . . 2_655 82.5(4) yes
Ag2' O2 O3 . . . 116.4(3) yes
Ag2' O2 O3 . . 6_555 106.5(3) yes
Ag2' O2 O4 . . . 63.4(3) yes
Ag2' O2 O4 . . 6_555 152.1(3) yes
Ag2' O2 O5 . . 5_555 52.1(3) yes
Ag2' O2 O5 . . 6_555 136.1(4) yes
Ag4' O2 O1 . . . 159.31(16) yes
Ag4' O2 O2 . . 2_655 118.31(15) yes
Ag4' O2 O3 . . . 107.60(16) yes
Ag4' O2 O3 . . 6_555 64.36(13) yes
Ag4' O2 O4 . . . 100.06(15) yes
Ag4' O2 O4 . . 6_555 93.64(14) yes
Ag4' O2 O5 . . 5_555 58.56(14) yes
Ag4' O2 O5 . . 6_555 124.03(15) yes
O1 O2 O2 . . 2_655 73.43(9) yes
O1 O2 O3 . . . 59.95(9) yes
O1 O2 O3 . . 6_555 135.70(12) yes
O1 O2 O4 . . . 59.67(8) yes
O1 O2 O4 . . 6_555 96.57(10) yes
O1 O2 O5 . . 5_555 130.66(12) yes
O1 O2 O5 . . 6_555 76.48(10) yes
O2 O2 O3 2_655 . . 133.15(11) yes
O2 O2 O3 2_655 . 6_555 87.60(9) yes
O2 O2 O4 2_655 . . 102.08(10) yes
O2 O2 O4 2_655 . 6_555 114.03(10) yes
O2 O2 O5 2_655 . 5_555 59.79(8) yes
O2 O2 O5 2_655 . 6_555 57.03(8) yes
O3 O2 O3 . . 6_555 122.11(10) yes
O3 O2 O4 . . . 59.15(8) yes
O3 O2 O4 . . 6_555 69.67(8) yes
O3 O2 O5 . . 5_555 164.62(12) yes
O3 O2 O5 . . 6_555 104.53(10) yes
O3 O2 O3 6_555 . . 122.11(10) yes
O3 O2 O4 6_555 . . 164.35(12) yes
O3 O2 O4 6_555 . 6_555 54.91(7) yes
O3 O2 O5 6_555 . 5_555 60.43(8) yes
O3 O2 O5 6_555 . 6_555 59.81(9) yes
O4 O2 O4 . . 6_555 128.80(10) yes
O4 O2 O5 . . 5_555 113.88(11) yes
O4 O2 O5 . . 6_555 135.83(12) yes
O4 O2 O4 6_555 . . 128.80(10) yes
O4 O2 O5 6_555 . 5_555 115.32(11) yes
O4 O2 O5 6_555 . 6_555 57.24(8) yes
O5 O2 O5 5_555 . 6_555 89.79(10) yes
O5 O2 O5 6_555 . 5_555 89.79(10) yes
As1 O3 Fe1 . . . 126.32(13) yes
As1 O3 Ag3 . . 5_445 109.34(12) yes
As1 O3 Ag3 . . 6_545 130.49(14) yes
As1 O3 Ag3' . . 5_445 110.8(3) yes
As1 O3 Ag3' . . 6_545 132.8(3) yes
As1 O3 Ag3'' . . 6_545 123.57(14) yes
As1 O3 Ag4' . . 6_545 81.61(14) yes
As1 O3 O2 . . 6_545 87.14(10) yes
As1 O3 O3 . . 2_555 157.01(14) yes
As1 O3 O5 . . . 99.20(11) yes
As1 O3 O5 . . 2_555 134.11(13) yes
Fe1 O3 Ag3 . . 5_445 88.11(9) yes
Fe1 O3 Ag3 . . 6_545 100.13(10) yes
Fe1 O3 Ag3' . . 5_445 94.9(2) yes
Fe1 O3 Ag3' . . 6_545 100.6(2) yes
Fe1 O3 Ag3'' . . 6_545 102.07(12) yes
Fe1 O3 Ag4' . . 6_545 83.39(13) yes
Fe1 O3 O1 . . . 117.17(11) yes
Fe1 O3 O2 . . . 147.80(12) yes
Fe1 O3 O3 . . 2_555 48.82(7) yes
Fe1 O3 O4 . . . 91.17(9) yes
Ag3 O3 Ag3 5_445 . 6_545 85.82(14) yes
Ag3 O3 Ag3' 5_445 . 6_545 72.8(6) yes
Ag3 O3 Ag3'' 5_445 . 6_545 98.25(14) yes
Ag3 O3 Ag4' 5_445 . 6_545 168.83(15) yes
Ag3 O3 O1 5_445 . . 141.90(12) yes
Ag3 O3 O2 5_445 . . 82.49(10) yes
Ag3 O3 O2 5_445 . 6_545 121.81(11) yes
Ag3 O3 O3 5_445 . 2_555 52.24(9) yes
Ag3 O3 O4 5_445 . . 93.83(11) yes
Ag3 O3 O5 5_445 . . 62.67(9) yes
Ag3 O3 O5 5_445 . 2_555 114.14(10) yes
Ag3 O3 Ag3 6_545 . 5_445 85.82(14) yes
Ag3 O3 Ag3' 6_545 . 5_445 77.2(5) yes
Ag3 O3 Ag4' 6_545 . 6_545 88.56(16) yes
Ag3 O3 O1 6_545 . . 114.45(14) yes
Ag3 O3 O2 6_545 . . 109.74(11) yes
Ag3 O3 O2 6_545 . 6_545 125.22(12) yes
Ag3 O3 O3 6_545 . 2_555 67.17(12) yes
Ag3 O3 O4 6_545 . . 168.67(12) yes
Ag3 O3 O5 6_545 . . 128.55(13) yes
Ag3 O3 O5 6_545 . 2_555 67.84(9) yes
Ag3' O3 Ag3' 5_445 . 6_545 64.1(7) yes
Ag3' O3 Ag3'' 5_445 . 6_545 89.4(5) yes
Ag3' O3 Ag4' 5_445 . 6_545 165.2(4) yes
Ag3' O3 O1 5_445 . . 141.4(2) yes
Ag3' O3 O2 5_445 . . 80.7(2) yes
Ag3' O3 O2 5_445 . 6_545 131.4(4) yes
Ag3' O3 O3 5_445 . 2_555 53.95(19) yes
Ag3' O3 O4 5_445 . . 101.2(4) yes
Ag3' O3 O5 5_445 . . 72.7(4) yes
Ag3' O3 O5 5_445 . 2_555 114.6(2) yes
Ag3' O3 Ag3' 6_545 . 5_445 64.1(7) yes
Ag3' O3 Ag4' 6_545 . 6_545 101.6(6) yes
Ag3' O3 O1 6_545 . . 124.2(5) yes
Ag3' O3 O2 6_545 . . 105.8(2) yes
Ag3' O3 O2 6_545 . 6_545 133.4(3) yes
Ag3' O3 O3 6_545 . 2_555 60.5(4) yes
Ag3' O3 O4 6_545 . . 161.7(4) yes
Ag3' O3 O5 6_545 . . 120.5(5) yes
Ag3' O3 O5 6_545 . 2_555 75.6(3) yes
Ag3'' O3 Ag4' 6_545 . 6_545 76.59(15) yes
Ag3'' O3 O1 6_545 . . 103.10(12) yes
Ag3'' O3 O2 6_545 . . 109.71(13) yes
Ag3'' O3 O2 6_545 . 6_545 118.47(14) yes
Ag3'' O3 O3 6_545 . 2_555 76.53(11) yes
Ag3'' O3 O4 6_545 . . 162.30(13) yes
Ag3'' O3 O5 6_545 . . 137.21(12) yes
Ag3'' O3 O5 6_545 . 2_555 63.92(12) yes
Ag4' O3 O1 6_545 . . 49.22(13) yes
Ag4' O3 O2 6_545 . . 108.52(14) yes
Ag4' O3 O2 6_545 . 6_545 54.92(12) yes
Ag4' O3 O3 6_545 . 2_555 116.62(14) yes
Ag4' O3 O4 6_545 . . 93.57(13) yes
Ag4' O3 O5 6_545 . . 114.48(14) yes
Ag4' O3 O5 6_545 . 2_555 54.71(13) yes
O1 O3 O2 . . . 60.76(9) yes
O1 O3 O2 . . 6_545 73.88(9) yes
O1 O3 O3 . . 2_555 164.34(12) yes
O1 O3 O4 . . . 59.93(8) yes
O1 O3 O5 . . . 115.21(10) yes
O1 O3 O5 . . 2_555 103.56(10) yes
O2 O3 O2 . . 6_545 119.36(10) yes
O2 O3 O3 . . 2_555 134.47(12) yes
O2 O3 O4 . . . 59.06(8) yes
O2 O3 O5 . . . 105.33(10) yes
O2 O3 O5 . . 2_555 162.40(12) yes
O2 O3 O2 6_545 . . 119.36(10) yes
O2 O3 O3 6_545 . 2_555 92.37(10) yes
O2 O3 O4 6_545 . . 64.26(8) yes
O2 O3 O5 6_545 . . 59.68(9) yes
O2 O3 O5 6_545 . 2_555 57.92(8) yes
O3 O3 O4 2_555 . . 121.17(11) yes
O3 O3 O5 2_555 . . 61.39(8) yes
O3 O3 O5 2_555 . 2_555 61.90(8) yes
O4 O3 O5 . . . 60.24(8) yes
O4 O3 O5 . . 2_555 122.15(11) yes
O5 O3 O5 . . 2_555 88.27(9) yes
O5 O3 O5 2_555 . . 88.27(9) yes
As1 O4 As2 . . . 118.87(12) yes
As1 O4 Ag2' . . . 97.2(3) yes
As1 O4 Ag3 . . 1_545 133.80(15) yes
As1 O4 Ag3' . . 1_545 121.7(6) yes
As1 O4 Ag3'' . . 1_545 145.43(13) yes
As1 O4 O1 . . 2_655 94.58(10) yes
As1 O4 O2 . . 6_545 82.96(9) yes
As1 O4 O5 . . . 99.68(10) yes
As1 O4 O6 . . . 97.65(11) yes
As1 O4 O7 . . . 158.07(13) yes
As2 O4 Ag2' . . . 83.6(3) yes
As2 O4 Ag3 . . 1_545 107.19(14) yes
As2 O4 Ag3' . . 1_545 119.4(6) yes
As2 O4 Ag3'' . . 1_545 95.62(11) yes
As2 O4 O1 . . . 149.82(12) yes
As2 O4 O1 . . 2_655 125.52(10) yes
As2 O4 O2 . . . 106.37(11) yes
As2 O4 O2 . . 6_545 91.60(9) yes
As2 O4 O3 . . . 88.19(9) yes
Ag2' O4 Ag3 . . 1_545 84.0(3) yes
Ag2' O4 Ag3' . . 1_545 86.2(5) yes
Ag2' O4 Ag3'' . . 1_545 83.6(3) yes
Ag2' O4 O1 . . . 110.0(3) yes
Ag2' O4 O1 . . 2_655 48.3(3) yes
Ag2' O4 O2 . . . 60.7(3) yes
Ag2' O4 O2 . . 6_545 174.6(4) yes
Ag2' O4 O3 . . . 116.4(3) yes
Ag2' O4 O5 . . . 115.5(4) yes
Ag2' O4 O6 . . . 57.0(4) yes
Ag2' O4 O7 . . . 84.3(3) yes
Ag3 O4 O1 1_545 . . 101.08(14) yes
Ag3 O4 O1 1_545 . 2_655 52.63(8) yes
Ag3 O4 O2 1_545 . . 127.17(11) yes
Ag3 O4 O2 1_545 . 6_545 99.85(11) yes
Ag3 O4 O3 1_545 . . 156.23(14) yes
Ag3 O4 O5 1_545 . . 121.56(12) yes
Ag3 O4 O6 1_545 . . 120.06(15) yes
Ag3 O4 O7 1_545 . . 68.13(13) yes
Ag3' O4 O1 1_545 . . 89.1(6) yes
Ag3' O4 O1 1_545 . 2_655 47.31(19) yes
Ag3' O4 O2 1_545 . . 119.5(3) yes
Ag3' O4 O2 1_545 . 6_545 98.3(4) yes
Ag3' O4 O3 1_545 . . 147.1(6) yes
Ag3' O4 O5 1_545 . . 131.0(3) yes
Ag3' O4 O6 1_545 . . 129.9(6) yes
Ag3' O4 O7 1_545 . . 80.2(6) yes
Ag3'' O4 O1 1_545 . . 112.20(12) yes
Ag3'' O4 O1 1_545 . 2_655 60.26(11) yes
Ag3'' O4 O2 1_545 . . 134.57(13) yes
Ag3'' O4 O2 1_545 . 6_545 99.40(12) yes
Ag3'' O4 O3 1_545 . . 160.03(14) yes
Ag3'' O4 O5 1_545 . . 111.23(12) yes
Ag3'' O4 O6 1_545 . . 111.08(12) yes
Ag3'' O4 O7 1_545 . . 56.50(10) yes
O1 O4 O1 . . 2_655 80.44(9) yes
O1 O4 O2 . . . 62.26(9) yes
O1 O4 O2 . . 6_545 73.12(9) yes
O1 O4 O3 . . . 61.67(9) yes
O1 O4 O5 . . . 119.02(10) yes
O1 O4 O6 . . . 132.48(12) yes
O1 O4 O7 . . . 161.64(12) yes
O1 O4 O1 2_655 . . 80.44(9) yes
O1 O4 O2 2_655 . . 74.70(9) yes
O1 O4 O2 2_655 . 6_545 137.01(10) yes
O1 O4 O3 2_655 . . 131.58(11) yes
O1 O4 O5 2_655 . . 160.07(10) yes
O1 O4 O6 2_655 . . 105.23(11) yes
O1 O4 O7 2_655 . . 102.44(10) yes
O2 O4 O2 . . 6_545 118.70(10) yes
O2 O4 O3 . . . 61.79(8) yes
O2 O4 O5 . . . 109.26(11) yes
O2 O4 O6 . . . 73.71(10) yes
O2 O4 O7 . . . 136.10(11) yes
O2 O4 O2 6_545 . . 118.70(10) yes
O2 O4 O3 6_545 . . 60.83(8) yes
O2 O4 O5 6_545 . . 59.31(8) yes
O2 O4 O6 6_545 . . 117.66(11) yes
O2 O4 O7 6_545 . . 93.58(10) yes
O3 O4 O5 . . . 62.73(8) yes
O3 O4 O6 . . . 82.91(10) yes
O3 O4 O7 . . . 123.18(11) yes
O5 O4 O6 . . . 59.24(10) yes
O5 O4 O7 . . . 60.67(9) yes
O6 O4 O7 . . . 64.75(9) yes
As2 O5 Fe1 . . . 125.67(13) yes
As2 O5 Ag2 . . 5_445 104.1(2) yes
As2 O5 Ag2' . . 5_445 110.2(4) yes
As2 O5 Ag3 . . 5_445 84.18(12) yes
As2 O5 Ag3'' . . 5_445 86.01(12) yes
As2 O5 Ag4' . . 5_445 138.68(14) yes
As2 O5 O2 . . 5_445 159.29(14) yes
As2 O5 O2 . . 6_545 97.57(11) yes
As2 O5 O3 . . . 84.64(10) yes
As2 O5 O3 . . 2_555 129.83(14) yes
Fe1 O5 Ag2 . . 5_445 112.1(2) yes
Fe1 O5 Ag2' . . 5_445 107.7(4) yes
Fe1 O5 Ag3 . . 5_445 86.36(13) yes
Fe1 O5 Ag3'' . . 5_445 93.78(12) yes
Fe1 O5 Ag4' . . 5_445 93.04(11) yes
Fe1 O5 O2 . . 5_445 45.70(7) yes
Fe1 O5 O3 . . . 46.01(7) yes
Fe1 O5 O3 . . 2_555 46.30(7) yes
Fe1 O5 O4 . . . 89.98(9) yes
Fe1 O5 O6 . . . 125.63(13) yes
Fe1 O5 O7 . . . 136.73(12) yes
Ag2 O5 Ag3 5_445 . 5_445 147.0(2) yes
Ag2 O5 Ag3'' 5_445 . 5_445 136.5(2) yes
Ag2 O5 Ag4' 5_445 . 5_445 68.0(3) yes
Ag2 O5 O2 5_445 . 5_445 70.9(2) yes
Ag2 O5 O2 5_445 . 6_545 92.1(2) yes
Ag2 O5 O3 5_445 . . 152.4(2) yes
Ag2 O5 O3 5_445 . 2_555 125.2(2) yes
Ag2 O5 O4 5_445 . . 116.4(2) yes
Ag2 O5 O6 5_445 . . 121.5(2) yes
Ag2 O5 O7 5_445 . . 69.3(2) yes
Ag2' O5 Ag3 5_445 . 5_445 145.2(4) yes
Ag2' O5 Ag3'' 5_445 . 5_445 134.9(4) yes
Ag2' O5 Ag4' 5_445 . 5_445 63.4(4) yes
Ag2' O5 O2 5_445 . 5_445 65.4(4) yes
Ag2' O5 O2 5_445 . 6_545 91.4(4) yes
Ag2' O5 O3 5_445 . . 150.4(4) yes
Ag2' O5 O3 5_445 . 2_555 119.1(4) yes
Ag2' O5 O4 5_445 . . 121.3(4) yes
Ag2' O5 O6 5_445 . . 126.5(4) yes
Ag2' O5 O7 5_445 . . 75.3(4) yes
Ag3 O5 Ag4' 5_445 . 5_445 84.60(16) yes
Ag3 O5 O2 5_445 . 5_445 111.14(11) yes
Ag3 O5 O2 5_445 . 6_545 118.79(13) yes
Ag3 O5 O3 5_445 . . 58.78(12) yes
Ag3 O5 O3 5_445 . 2_555 49.89(10) yes
Ag3 O5 O4 5_445 . . 89.55(11) yes
Ag3 O5 O6 5_445 . . 52.99(11) yes
Ag3 O5 O7 5_445 . . 116.28(12) yes
Ag3'' O5 Ag4' 5_445 . 5_445 76.60(16) yes
Ag3'' O5 O2 5_445 . 5_445 111.68(11) yes
Ag3'' O5 O2 5_445 . 6_545 129.03(12) yes
Ag3'' O5 O3 5_445 . . 69.36(11) yes
Ag3'' O5 O3 5_445 . 2_555 52.95(9) yes
Ag3'' O5 O4 5_445 . . 97.16(12) yes
Ag3'' O5 O6 5_445 . . 52.75(11) yes
Ag3'' O5 O7 5_445 . . 114.77(12) yes
Ag4' O5 O2 5_445 . 5_445 59.40(11) yes
Ag4' O5 O2 5_445 . 6_545 122.54(13) yes
Ag4' O5 O3 5_445 . . 121.83(13) yes
Ag4' O5 O3 5_445 . 2_555 65.13(12) yes
Ag4' O5 O4 5_445 . . 173.23(17) yes
Ag4' O5 O6 5_445 . . 113.84(15) yes
Ag4' O5 O7 5_445 . . 123.73(13) yes
O2 O5 O2 5_445 . 6_545 63.18(9) yes
O2 O5 O3 5_445 . . 91.51(9) yes
O2 O5 O3 5_445 . 2_555 61.66(8) yes
O2 O5 O4 5_445 . . 126.33(11) yes
O2 O5 O6 5_445 . . 164.13(13) yes
O2 O5 O7 5_445 . . 132.57(13) yes
O2 O5 O2 6_545 . 5_445 63.18(9) yes
O2 O5 O3 6_545 . . 60.51(8) yes
O2 O5 O3 6_545 . 2_555 90.09(9) yes
O2 O5 O4 6_545 . . 63.45(8) yes
O2 O5 O6 6_545 . . 122.11(12) yes
O2 O5 O7 6_545 . . 93.56(10) yes
O3 O5 O3 . . 2_555 56.71(8) yes
O3 O5 O4 . . . 57.03(7) yes
O3 O5 O6 . . . 80.20(10) yes
O3 O5 O7 . . . 113.12(10) yes
O3 O5 O3 2_555 . . 56.71(8) yes
O3 O5 O4 2_555 . . 113.33(10) yes
O3 O5 O6 2_555 . . 102.60(12) yes
O3 O5 O7 2_555 . . 165.03(13) yes
O4 O5 O6 . . . 59.62(10) yes
O4 O5 O7 . . . 56.28(8) yes
O6 O5 O7 . . . 63.29(9) yes
As2 O6 Ag1 . . . 123.99(16) yes
As2 O6 Ag1' . . . 125.9(3) yes
As2 O6 Ag2 . . . 91.82(17) yes
As2 O6 Ag2' . . . 92.7(3) yes
As2 O6 Ag3 . . 5_445 99.63(15) yes
As2 O6 Ag3' . . 5_445 98.7(3) yes
As2 O6 Ag3'' . . 5_445 100.08(18) yes
As2 O6 Ag4 . . . 149.9(2) yes
As2 O6 Ag4' . . . 141.8(2) yes
As2 O6 Ag4'' . . 5_455 152.16(19) yes
Ag1 O6 Ag2 . . . 85.2(2) yes
Ag1 O6 Ag2' . . . 88.5(3) yes
Ag1 O6 Ag3 . . 5_445 119.96(18) yes
Ag1 O6 Ag3' . . 5_445 126.7(4) yes
Ag1 O6 Ag3'' . . 5_445 110.90(17) yes
Ag1 O6 Ag4 . . . 82.49(18) yes
Ag1 O6 Ag4' . . . 86.44(14) yes
Ag1 O6 Ag4'' . . 5_455 79.71(13) yes
Ag1 O6 O4 . . . 140.08(16) yes
Ag1 O6 O5 . . . 129.09(15) yes
Ag1 O6 O7 . . . 94.92(12) yes
Ag1' O6 Ag2 . . . 86.5(3) yes
Ag1' O6 Ag2' . . . 89.7(4) yes
Ag1' O6 Ag3 . . 5_445 117.8(3) yes
Ag1' O6 Ag3' . . 5_445 124.4(5) yes
Ag1' O6 Ag3'' . . 5_445 108.9(3) yes
Ag1' O6 Ag4 . . . 80.9(3) yes
Ag1' O6 Ag4' . . . 85.2(3) yes
Ag1' O6 Ag4'' . . 5_455 78.2(2) yes
Ag1' O6 O4 . . . 142.3(3) yes
Ag1' O6 O5 . . . 129.6(3) yes
Ag1' O6 O7 . . . 97.0(2) yes
Ag2 O6 Ag3 . . 5_445 136.7(2) yes
Ag2 O6 Ag3' . . 5_445 127.4(4) yes
Ag2 O6 Ag3'' . . 5_445 148.5(2) yes
Ag2 O6 Ag4 . . . 75.0(3) yes
Ag2 O6 Ag4' . . . 66.02(18) yes
Ag2 O6 Ag4'' . . 5_455 74.52(19) yes
Ag2 O6 O4 . . . 65.75(17) yes
Ag2 O6 O5 . . . 124.86(17) yes
Ag2 O6 O7 . . . 80.31(13) yes
Ag2' O6 Ag3 . . 5_445 132.0(3) yes
Ag2' O6 Ag3' . . 5_445 122.6(5) yes
Ag2' O6 Ag3'' . . 5_445 143.9(3) yes
Ag2' O6 Ag4 . . . 72.1(4) yes
Ag2' O6 Ag4' . . . 62.8(3) yes
Ag2' O6 Ag4'' . . 5_455 71.8(4) yes
Ag2' O6 O4 . . . 64.5(3) yes
Ag2' O6 O5 . . . 124.7(3) yes
Ag2' O6 O7 . . . 83.3(3) yes
Ag3 O6 Ag4 5_445 . . 74.4(2) yes
Ag3 O6 Ag4' 5_445 . . 80.09(15) yes
Ag3 O6 Ag4'' 5_445 . 5_455 76.30(16) yes
Ag3 O6 O4 5_445 . . 99.86(14) yes
Ag3 O6 O5 5_445 . . 68.26(11) yes
Ag3 O6 O7 5_445 . . 126.46(13) yes
Ag3' O6 Ag4 5_445 . . 70.4(3) yes
Ag3' O6 Ag4' 5_445 . . 74.7(2) yes
Ag3' O6 Ag4'' 5_445 . 5_455 72.6(2) yes
Ag3' O6 O4 5_445 . . 93.2(4) yes
Ag3' O6 O5 5_445 . . 70.3(2) yes
Ag3' O6 O7 5_445 . . 127.7(3) yes
Ag3'' O6 Ag4 5_445 . . 80.4(3) yes
Ag3'' O6 Ag4' 5_445 . . 87.48(19) yes
Ag3'' O6 Ag4'' 5_445 . 5_455 81.8(2) yes
Ag3'' O6 O4 5_445 . . 107.92(14) yes
Ag3'' O6 O5 5_445 . . 66.20(14) yes
Ag3'' O6 O7 5_445 . . 122.89(17) yes
Ag4 O6 O4 . . . 113.2(2) yes
Ag4 O6 O5 . . . 139.8(2) yes
Ag4 O6 O7 . . . 155.3(3) yes
Ag4' O6 O4 . . . 104.35(16) yes
Ag4' O6 O5 . . . 140.76(15) yes
Ag4' O6 O7 . . . 146.1(2) yes
Ag4'' O6 O4 5_455 . . 115.14(17) yes
Ag4'' O6 O5 5_455 . . 142.34(17) yes
Ag4'' O6 O7 5_455 . . 154.6(2) yes
O4 O6 O5 . . . 61.13(9) yes
O4 O6 O7 . . . 55.17(8) yes
O5 O6 O7 . . . 58.20(9) yes
As2 O7 Fe2 . . 1_545 130.45(13) yes
As2 O7 Ag3 . . 1_545 97.79(12) yes
As2 O7 Ag3'' . . 1_545 105.89(14) yes
As2 O7 O8 . . 1_545 157.19(14) yes
As2 O7 O9 . . 5_445 89.06(10) yes
As2 O7 O13 . . 3_666 100.33(11) yes
As2 O7 O14 . . 7_556 135.44(14) yes
Fe2 O7 Ag3 1_545 . 1_545 116.16(14) yes
Fe2 O7 Ag3'' 1_545 . 1_545 109.35(13) yes
Fe2 O7 O4 1_545 . . 151.16(13) yes
Fe2 O7 O5 1_545 . . 130.59(12) yes
Fe2 O7 O6 1_545 . . 102.69(10) yes
Fe2 O7 O8 1_545 . 1_545 45.58(7) yes
Fe2 O7 O13 1_545 . 3_666 46.60(7) yes
Fe2 O7 O14 1_545 . 7_556 47.45(6) yes
Ag3 O7 O4 1_545 . . 56.09(10) yes
Ag3 O7 O5 1_545 . . 113.10(12) yes
Ag3 O7 O6 1_545 . . 106.68(11) yes
Ag3 O7 O8 1_545 . 1_545 73.20(11) yes
Ag3 O7 O9 1_545 . 5_445 149.69(12) yes
Ag3 O7 O13 1_545 . 3_666 92.70(11) yes
Ag3 O7 O14 1_545 . 7_556 123.57(11) yes
Ag3'' O7 O4 1_545 . . 64.19(12) yes
Ag3'' O7 O5 1_545 . . 120.06(12) yes
Ag3'' O7 O6 1_545 . . 113.49(15) yes
Ag3'' O7 O8 1_545 . 1_545 65.52(11) yes
Ag3'' O7 O9 1_545 . 5_445 146.77(13) yes
Ag3'' O7 O13 1_545 . 3_666 90.72(12) yes
Ag3'' O7 O14 1_545 . 7_556 115.93(14) yes
O4 O7 O5 . . . 63.05(8) yes
O4 O7 O6 . . . 60.08(9) yes
O4 O7 O8 . . 1_545 126.90(12) yes
O4 O7 O9 . . 5_445 126.93(11) yes
O4 O7 O13 . . 3_666 104.56(11) yes
O4 O7 O14 . . 7_556 161.39(11) yes
O5 O7 O6 . . . 58.51(10) yes
O5 O7 O8 . . 1_545 167.30(12) yes
O5 O7 O9 . . 5_445 89.34(10) yes
O5 O7 O13 . . 3_666 128.33(11) yes
O5 O7 O14 . . 7_556 105.57(11) yes
O6 O7 O8 . . 1_545 131.73(11) yes
O6 O7 O9 . . 5_445 66.86(9) yes
O6 O7 O13 . . 3_666 71.75(9) yes
O6 O7 O14 . . 7_556 128.55(12) yes
O8 O7 O9 1_545 . 5_445 89.18(8) yes
O8 O7 O13 1_545 . 3_666 60.17(8) yes
O8 O7 O14 1_545 . 7_556 62.58(8) yes
O9 O7 O13 5_445 . 3_666 56.99(7) yes
O9 O7 O14 5_445 . 7_556 64.27(8) yes
O13 O7 O14 3_666 . 7_556 94.05(9) yes
As3 O8 Fe2 . . . 128.23(13) yes
As3 O8 Ag1 . . 5_555 84.00(11) yes
As3 O8 Ag1' . . 5_555 86.1(2) yes
As3 O8 Ag3'' . . . 120.08(14) yes
As3 O8 O7 . . 1_565 138.11(12) yes
As3 O8 O12 . . . 97.14(10) yes
As3 O8 O13 . . 3_676 155.54(13) yes
As3 O8 O14 . . 7_566 89.58(10) yes
Fe2 O8 Ag1 . . 5_555 131.61(13) yes
Fe2 O8 Ag1' . . 5_555 132.1(2) yes
Fe2 O8 Ag3'' . . . 96.64(11) yes
Fe2 O8 O7 . . 1_565 45.08(6) yes
Fe2 O8 O9 . . . 154.18(12) yes
Fe2 O8 O10 . . . 116.73(10) yes
Fe2 O8 O11 . . . 96.18(10) yes
Fe2 O8 O13 . . 3_676 46.37(6) yes
Ag1 O8 Ag3'' 5_555 . . 93.96(19) yes
Ag1 O8 O7 5_555 . 1_565 133.83(15) yes
Ag1 O8 O9 5_555 . . 49.72(8) yes
Ag1 O8 O10 5_555 . . 108.57(10) yes
Ag1 O8 O11 5_555 . . 92.58(16) yes
Ag1 O8 O12 5_555 . . 105.29(18) yes
Ag1 O8 O13 5_555 . 3_676 88.56(9) yes
Ag1 O8 O14 5_555 . 7_566 163.7(2) yes
Ag1' O8 Ag3'' 5_555 . . 90.2(4) yes
Ag1' O8 O7 5_555 . 1_565 130.8(3) yes
Ag1' O8 O9 5_555 . . 51.40(19) yes
Ag1' O8 O10 5_555 . . 109.31(19) yes
Ag1' O8 O11 5_555 . . 96.1(3) yes
Ag1' O8 O12 5_555 . . 108.2(4) yes
Ag1' O8 O13 5_555 . 3_676 87.93(19) yes
Ag1' O8 O14 5_555 . 7_566 167.4(4) yes
Ag3'' O8 O7 . . 1_565 53.00(10) yes
Ag3'' O8 O9 . . . 109.15(12) yes
Ag3'' O8 O10 . . . 96.85(12) yes
Ag3'' O8 O11 . . . 156.00(13) yes
Ag3'' O8 O12 . . . 139.79(12) yes
Ag3'' O8 O13 . . 3_676 83.59(12) yes
Ag3'' O8 O14 . . 7_566 102.18(10) yes
O7 O8 O9 1_565 . . 158.67(11) yes
O7 O8 O10 1_565 . . 106.83(10) yes
O7 O8 O11 1_565 . . 131.27(11) yes
O7 O8 O12 1_565 . . 89.64(9) yes
O7 O8 O13 1_565 . 3_676 59.80(8) yes
O7 O8 O14 1_565 . 7_566 58.23(8) yes
O9 O8 O10 . . . 60.14(8) yes
O9 O8 O11 . . . 59.36(8) yes
O9 O8 O12 . . . 110.23(10) yes
O9 O8 O13 . . 3_676 135.99(10) yes
O9 O8 O14 . . 7_566 124.49(10) yes
O10 O8 O11 . . . 59.21(8) yes
O10 O8 O12 . . . 109.39(10) yes
O10 O8 O13 . . 3_676 162.74(11) yes
O10 O8 O14 . . 7_566 71.79(8) yes
O11 O8 O12 . . . 59.23(8) yes
O11 O8 O13 . . 3_676 119.67(10) yes
O11 O8 O14 . . 7_566 73.45(8) yes
O12 O8 O13 . . 3_676 62.44(8) yes
O12 O8 O14 . . 7_566 60.62(7) yes
O13 O8 O14 3_676 . 7_566 91.21(9) yes
As3 O9 Fe2 . . 5_545 140.86(13) yes
As3 O9 Ag1 . . 5_555 103.00(14) yes
As3 O9 Ag1 . . 3_666 105.51(13) yes
As3 O9 Ag1' . . 5_555 100.3(3) yes
As3 O9 O7 . . 5_555 112.07(12) yes
As3 O9 O12 . . 5_545 136.87(13) yes
As3 O9 O13 . . 7_666 158.14(14) yes
Fe2 O9 Ag1 5_545 . 5_555 109.96(14) yes
Fe2 O9 Ag1 5_545 . 3_666 95.16(11) yes
Fe2 O9 Ag1' 5_545 . 5_555 110.8(3) yes
Fe2 O9 O8 5_545 . . 152.28(13) yes
Fe2 O9 O10 5_545 . . 107.80(10) yes
Fe2 O9 O11 5_545 . . 139.32(11) yes
Fe2 O9 O12 5_545 . 5_545 47.04(6) yes
Fe2 O9 O13 5_545 . 7_666 47.70(7) yes
Ag1 O9 Ag1 5_555 . 3_666 90.1(2) yes
Ag1 O9 O7 5_555 . 5_555 100.1(2) yes
Ag1 O9 O8 5_555 . . 68.92(12) yes
Ag1 O9 O10 5_555 . . 128.03(16) yes
Ag1 O9 O11 5_555 . . 106.47(17) yes
Ag1 O9 O12 5_555 . 5_545 109.57(17) yes
Ag1 O9 O13 5_555 . 7_666 62.42(12) yes
Ag1 O9 Ag1 3_666 . 5_555 90.1(2) yes
Ag1 O9 Ag1' 3_666 . 5_555 95.0(4) yes
Ag1 O9 O7 3_666 . 5_555 137.42(12) yes
Ag1 O9 O8 3_666 . . 112.42(12) yes
Ag1 O9 O10 3_666 . . 120.59(12) yes
Ag1 O9 O11 3_666 . . 67.09(11) yes
Ag1 O9 O12 3_666 . 5_545 48.49(9) yes
Ag1 O9 O13 3_666 . 7_666 91.35(11) yes
Ag1' O9 O7 5_555 . 5_555 97.2(4) yes
Ag1' O9 O8 5_555 . . 65.7(3) yes
Ag1' O9 O10 5_555 . . 123.7(3) yes
Ag1' O9 O11 5_555 . . 107.2(3) yes
Ag1' O9 O12 5_555 . 5_545 114.0(3) yes
Ag1' O9 O13 5_555 . 7_666 63.8(3) yes
O7 O9 O8 5_555 . . 109.80(10) yes
O7 O9 O10 5_555 . . 84.81(9) yes
O7 O9 O11 5_555 . . 144.06(11) yes
O7 O9 O12 5_555 . 5_545 89.52(9) yes
O7 O9 O13 5_555 . 7_666 59.00(8) yes
O8 O9 O10 . . . 61.04(8) yes
O8 O9 O11 . . . 60.25(8) yes
O8 O9 O12 . . 5_545 160.67(12) yes
O8 O9 O13 . . 7_666 125.40(11) yes
O10 O9 O11 . . . 59.80(8) yes
O10 O9 O12 . . 5_545 122.26(10) yes
O10 O9 O13 . . 7_666 143.68(12) yes
O11 O9 O12 . . 5_545 103.57(10) yes
O11 O9 O13 . . 7_666 156.48(12) yes
O12 O9 O13 5_545 . 7_666 64.95(8) yes
As3 O10 Ag1 . . . 115.3(2) yes
As3 O10 Ag1' . . . 119.1(4) yes
As3 O10 Ag2 . . . 130.6(3) yes
As3 O10 Ag2' . . . 134.4(4) yes
As3 O10 Ag4 . . . 117.9(2) yes
As3 O10 Ag4' . . . 119.54(19) yes
As3 O10 Ag4'' . . 5_455 107.4(3) yes
Ag1 O10 Ag2 . . . 104.4(2) yes
Ag1 O10 Ag2' . . . 104.4(4) yes
Ag1 O10 Ag4 . . . 92.4(3) yes
Ag1 O10 Ag4' . . . 100.3(2) yes
Ag1 O10 Ag4'' . . 5_455 98.3(3) yes
Ag1 O10 O8 . . . 123.32(16) yes
Ag1 O10 O9 . . . 127.0(2) yes
Ag1 O10 O11 . . . 77.7(2) yes
Ag1' O10 Ag2 . . . 102.8(4) yes
Ag1' O10 Ag2' . . . 102.2(5) yes
Ag1' O10 Ag4 . . . 87.3(4) yes
Ag1' O10 Ag4' . . . 95.0(4) yes
Ag1' O10 Ag4'' . . 5_455 93.5(4) yes
Ag1' O10 O8 . . . 124.1(3) yes
Ag1' O10 O9 . . . 132.2(4) yes
Ag1' O10 O11 . . . 81.7(4) yes
Ag2 O10 Ag4 . . . 87.2(3) yes
Ag2 O10 Ag4' . . . 78.4(3) yes
Ag2 O10 Ag4'' . . 5_455 94.3(3) yes
Ag2 O10 O8 . . . 131.9(2) yes
Ag2 O10 O9 . . . 98.5(2) yes
Ag2 O10 O11 . . . 147.7(2) yes
Ag2' O10 Ag4 . . . 80.2(4) yes
Ag2' O10 Ag4' . . . 71.4(4) yes
Ag2' O10 Ag4'' . . 5_455 87.3(4) yes
Ag2' O10 O8 . . . 130.6(4) yes
Ag2' O10 O9 . . . 103.6(4) yes
Ag2' O10 O11 . . . 154.7(4) yes
Ag4 O10 O8 . . . 85.3(2) yes
Ag4 O10 O9 . . . 136.3(2) yes
Ag4 O10 O11 . . . 125.1(2) yes
Ag4' O10 O8 . . . 86.96(17) yes
Ag4' O10 O9 . . . 131.13(18) yes
Ag4' O10 O11 . . . 133.58(18) yes
Ag4'' O10 O8 5_455 . . 74.7(3) yes
Ag4'' O10 O9 5_455 . . 127.1(3) yes
Ag4'' O10 O11 5_455 . . 117.6(2) yes
O8 O10 O9 . . . 58.82(8) yes
O8 O10 O11 . . . 59.19(8) yes
O9 O10 O11 . . . 58.90(8) yes
As3 O11 As4 . . . 128.43(12) yes
As3 O11 O11 . . 3_666 87.30(9) yes
As3 O11 O12 . . . 98.76(10) yes
As3 O11 O13 . . . 118.37(11) yes
As3 O11 O14 . . . 158.70(12) yes
As4 O11 O8 . . . 93.72(10) yes
As4 O11 O9 . . . 124.58(12) yes
As4 O11 O10 . . . 149.18(12) yes
As4 O11 O11 . . 3_666 138.89(11) yes
O8 O11 O9 . . . 60.39(8) yes
O8 O11 O10 . . . 61.60(8) yes
O8 O11 O11 . . 3_666 123.16(10) yes
O8 O11 O12 . . . 62.83(8) yes
O8 O11 O13 . . . 96.71(9) yes
O8 O11 O14 . . . 123.80(10) yes
O9 O11 O10 . . . 61.30(8) yes
O9 O11 O11 . . 3_666 69.97(9) yes
O9 O11 O12 . . . 114.15(10) yes
O9 O11 O13 . . . 95.69(10) yes
O9 O11 O14 . . . 155.46(11) yes
O10 O11 O11 . . 3_666 71.62(8) yes
O10 O11 O12 . . . 114.36(10) yes
O10 O11 O13 . . . 153.58(11) yes
O10 O11 O14 . . . 143.23(11) yes
O11 O11 O12 3_666 . . 173.72(10) yes
O11 O11 O13 3_666 . . 114.71(10) yes
O11 O11 O14 3_666 . . 112.93(10) yes
O12 O11 O13 . . . 60.93(7) yes
O12 O11 O14 . . . 61.27(8) yes
O13 O11 O14 . . . 60.45(8) yes
As4 O12 Fe2 . . . 130.98(12) yes
As4 O12 Ag1 . . 7_566 110.4(2) yes
As4 O12 Ag1' . . 7_566 105.7(3) yes
As4 O12 O8 . . . 90.59(9) yes
As4 O12 O9 . . 5_455 164.70(12) yes
As4 O12 O13 . . 3_676 134.87(11) yes
As4 O12 O14 . . 7_566 103.35(10) yes
Fe2 O12 Ag1 . . 7_566 117.8(2) yes
Fe2 O12 Ag1' . . 7_566 122.7(4) yes
Fe2 O12 O9 . . 5_455 47.31(7) yes
Fe2 O12 O11 . . . 94.44(9) yes
Fe2 O12 O13 . . . 135.12(11) yes
Fe2 O12 O14 . . . 139.46(10) yes
Ag1 O12 O8 7_566 . . 157.37(19) yes
Ag1 O12 O9 7_566 . 5_455 71.06(19) yes
Ag1 O12 O11 7_566 . . 144.63(19) yes
Ag1 O12 O13 7_566 . . 100.66(18) yes
Ag1 O12 O13 7_566 . 3_676 100.37(17) yes
Ag1 O12 O14 7_566 . . 87.05(17) yes
Ag1 O12 O14 7_566 . 7_566 119.93(16) yes
Ag1' O12 O8 7_566 . . 160.8(3) yes
Ag1' O12 O9 7_566 . 5_455 76.0(4) yes
Ag1' O12 O11 7_566 . . 140.6(3) yes
Ag1' O12 O13 7_566 . . 95.8(3) yes
Ag1' O12 O13 7_566 . 3_676 103.3(3) yes
Ag1' O12 O14 7_566 . . 83.5(3) yes
Ag1' O12 O14 7_566 . 7_566 123.7(3) yes
O8 O12 O9 . . 5_455 90.95(9) yes
O8 O12 O11 . . . 57.94(7) yes
O8 O12 O13 . . . 92.50(9) yes
O8 O12 O13 . . 3_676 57.46(7) yes
O8 O12 O14 . . . 115.57(9) yes
O8 O12 O14 . . 7_566 59.86(7) yes
O9 O12 O11 5_455 . . 136.04(10) yes
O9 O12 O13 5_455 . . 162.03(11) yes
O9 O12 O13 5_455 . 3_676 57.11(7) yes
O9 O12 O14 5_455 . . 134.24(10) yes
O9 O12 O14 5_455 . 7_566 64.61(8) yes
O11 O12 O13 . . . 59.05(8) yes
O11 O12 O13 . . 3_676 113.62(9) yes
O11 O12 O14 . . . 57.88(7) yes
O11 O12 O14 . . 7_566 72.56(8) yes
O13 O12 O13 . . 3_676 110.85(9) yes
O13 O12 O14 . . . 58.70(7) yes
O13 O12 O14 . . 7_566 131.61(10) yes
O13 O12 O13 3_676 . . 110.85(9) yes
O13 O12 O14 3_676 . . 168.49(10) yes
O13 O12 O14 3_676 . 7_566 87.94(8) yes
O14 O12 O14 . . 7_566 96.01(9) yes
O14 O12 O14 7_566 . . 96.01(9) yes
As4 O13 Fe2 . . 3_676 133.78(13) yes
As4 O13 Ag1 . . 3_666 107.79(16) yes
As4 O13 Ag1' . . 3_666 110.8(3) yes
As4 O13 Ag2 . . 3_666 91.4(2) yes
As4 O13 O7 . . 3_666 153.93(13) yes
As4 O13 O8 . . 3_676 100.48(10) yes
As4 O13 O9 . . 7_666 139.03(13) yes
As4 O13 O12 . . 3_676 96.40(10) yes
Fe2 O13 Ag1 3_676 . 3_666 100.14(11) yes
Fe2 O13 Ag1' 3_676 . 3_666 99.6(2) yes
Fe2 O13 Ag2 3_676 . 3_666 127.49(18) yes
Fe2 O13 O7 3_676 . 3_666 45.19(6) yes
Fe2 O13 O8 3_676 . 3_676 45.47(6) yes
Fe2 O13 O9 3_676 . 7_666 47.78(7) yes
Fe2 O13 O11 3_676 . . 134.65(12) yes
Fe2 O13 O12 3_676 . . 100.92(10) yes
Fe2 O13 O14 3_676 . . 150.53(11) yes
Ag1 O13 Ag2 3_666 . 3_666 85.4(2) yes
Ag1 O13 O7 3_666 . 3_666 96.96(16) yes
Ag1 O13 O8 3_666 . 3_676 145.61(12) yes
Ag1 O13 O9 3_666 . 7_666 52.50(10) yes
Ag1 O13 O11 3_666 . . 71.43(16) yes
Ag1 O13 O12 3_666 . . 128.0(2) yes
Ag1 O13 O12 3_666 . 3_676 96.97(17) yes
Ag1 O13 O14 3_666 . . 109.33(12) yes
Ag1' O13 Ag2 3_666 . 3_666 82.2(4) yes
Ag1' O13 O7 3_666 . 3_666 93.5(3) yes
Ag1' O13 O8 3_666 . 3_676 144.8(2) yes
Ag1' O13 O9 3_666 . 7_666 52.4(2) yes
Ag1' O13 O11 3_666 . . 75.0(3) yes
Ag1' O13 O12 3_666 . . 132.3(4) yes
Ag1' O13 O12 3_666 . 3_676 99.6(3) yes
Ag1' O13 O14 3_666 . . 109.8(2) yes
Ag2 O13 O7 3_666 . 3_666 82.32(18) yes
Ag2 O13 O8 3_666 . 3_676 113.53(15) yes
Ag2 O13 O9 3_666 . 7_666 118.1(2) yes
Ag2 O13 O11 3_666 . . 96.87(16) yes
Ag2 O13 O12 3_666 . . 116.3(2) yes
Ag2 O13 O12 3_666 . 3_676 170.70(18) yes
Ag2 O13 O14 3_666 . . 57.4(2) yes
O7 O13 O8 3_666 . 3_676 60.03(8) yes
O7 O13 O9 3_666 . 7_666 64.01(8) yes
O7 O13 O11 3_666 . . 168.37(11) yes
O7 O13 O12 3_666 . . 130.66(11) yes
O7 O13 O12 3_666 . 3_676 88.46(9) yes
O7 O13 O14 3_666 . . 128.28(11) yes
O8 O13 O9 3_676 . 7_666 93.20(9) yes
O8 O13 O11 3_676 . . 129.88(10) yes
O8 O13 O12 3_676 . . 70.76(8) yes
O8 O13 O12 3_676 . 3_676 60.11(8) yes
O8 O13 O14 3_676 . . 105.07(9) yes
O9 O13 O11 7_666 . . 106.85(10) yes
O9 O13 O12 7_666 . . 125.16(11) yes
O9 O13 O12 7_666 . 3_676 57.94(8) yes
O9 O13 O14 7_666 . . 161.46(11) yes
O11 O13 O12 . . . 60.02(8) yes
O11 O13 O12 . . 3_676 92.40(9) yes
O11 O13 O14 . . . 58.75(8) yes
O12 O13 O12 . . 3_676 69.15(8) yes
O12 O13 O14 . . . 60.39(7) yes
O12 O13 O12 3_676 . . 69.15(8) yes
O12 O13 O14 3_676 . . 129.27(10) yes
As4 O14 Fe2 . . 7_566 133.15(12) yes
As4 O14 Ag2 . . 3_666 97.6(2) yes
As4 O14 Ag2' . . 3_666 97.3(3) yes
As4 O14 Ag4 . . 7_566 118.1(2) yes
As4 O14 Ag4'' . . 3_666 125.5(2) yes
As4 O14 O7 . . 7_556 157.36(13) yes
As4 O14 O8 . . 7_566 139.76(11) yes
As4 O14 O12 . . 7_566 93.26(9) yes
Fe2 O14 Ag2 7_566 . 3_666 107.55(15) yes
Fe2 O14 Ag2' 7_566 . 3_666 106.7(3) yes
Fe2 O14 Ag4 7_566 . 7_566 107.1(2) yes
Fe2 O14 Ag4'' 7_566 . 3_666 99.9(2) yes
Fe2 O14 O7 7_566 . 7_556 45.59(6) yes
Fe2 O14 O11 7_566 . . 96.00(9) yes
Fe2 O14 O12 7_566 . . 127.09(10) yes
Fe2 O14 O13 7_566 . . 149.83(11) yes
Ag2 O14 Ag4 3_666 . 7_566 72.0(2) yes
Ag2 O14 Ag4'' 3_666 . 3_666 72.2(2) yes
Ag2 O14 O7 3_666 . 7_556 67.52(19) yes
Ag2 O14 O8 3_666 . 7_566 122.3(2) yes
Ag2 O14 O11 3_666 . . 102.6(2) yes
Ag2 O14 O12 3_666 . . 123.06(18) yes
Ag2 O14 O12 3_666 . 7_566 142.07(13) yes
Ag2 O14 O13 3_666 . . 63.9(2) yes
Ag2' O14 Ag4 3_666 . 7_566 73.6(4) yes
Ag2' O14 Ag4'' 3_666 . 3_666 73.7(4) yes
Ag2' O14 O7 3_666 . 7_556 67.3(3) yes
Ag2' O14 O8 3_666 . 7_566 122.7(3) yes
Ag2' O14 O11 3_666 . . 101.4(3) yes
Ag2' O14 O12 3_666 . . 123.4(3) yes
Ag2' O14 O12 3_666 . 7_566 140.6(3) yes
Ag2' O14 O13 3_666 . . 63.8(3) yes
Ag4 O14 O7 7_566 . 7_556 74.77(17) yes
Ag4 O14 O8 7_566 . 7_566 74.2(2) yes
Ag4 O14 O11 7_566 . . 156.8(2) yes
Ag4 O14 O12 7_566 . . 102.39(16) yes
Ag4 O14 O12 7_566 . 7_566 132.4(2) yes
Ag4 O14 O13 7_566 . . 97.7(2) yes
Ag4'' O14 O7 3_666 . 7_556 67.8(2) yes
Ag4'' O14 O8 3_666 . 7_566 68.76(18) yes
Ag4'' O14 O11 3_666 . . 164.1(2) yes
Ag4'' O14 O12 3_666 . . 108.7(2) yes
Ag4'' O14 O12 3_666 . 7_566 127.96(18) yes
Ag4'' O14 O13 3_666 . . 104.1(2) yes
O7 O14 O8 7_556 . 7_566 59.18(8) yes
O7 O14 O11 7_556 . . 124.96(10) yes
O7 O14 O12 7_556 . . 168.11(11) yes
O7 O14 O12 7_556 . 7_566 89.54(9) yes
O7 O14 O13 7_556 . . 130.63(10) yes
O8 O14 O11 7_566 . . 124.75(10) yes
O8 O14 O12 7_566 . . 108.93(9) yes
O8 O14 O12 7_566 . 7_566 59.52(7) yes
O8 O14 O13 7_566 . . 165.91(11) yes
O11 O14 O12 . . . 60.85(8) yes
O11 O14 O12 . . 7_566 65.32(8) yes
O11 O14 O13 . . . 60.80(8) yes
O12 O14 O12 . . 7_566 83.99(8) yes
O12 O14 O13 . . . 60.90(8) yes
O12 O14 O12 7_566 . . 83.99(8) yes
O12 O14 O13 7_566 . . 124.92(10) yes

loop_
_geom_bond_atom_site_label_1
_geom_bond_atom_site_label_2
_geom_bond_site_symmetry_1
_geom_bond_site_symmetry_2
_geom_bond_distance
_geom_bond_publ_flag
As1 O1 . . 1.658(3) yes
As1 O2 . . 1.670(2) yes
As1 O3 . . 1.685(2) yes
As1 O4 . . 1.762(2) yes
As2 O4 . . 1.767(2) yes
As2 O5 . . 1.680(2) yes
As2 O6 . . 1.648(3) yes
As2 O7 . . 1.676(2) yes
As3 O8 . . 1.672(2) yes
As3 O9 . . 1.672(2) yes
As3 O10 . . 1.651(2) yes
As3 O11 . . 1.750(2) yes
As4 O11 . . 1.746(2) yes
As4 O12 . . 1.674(2) yes
As4 O13 . . 1.663(2) yes
As4 O14 . . 1.671(2) yes
Fe1 O2 . 5_445 1.990(2) yes
Fe1 O2 . 6_545 1.990(2) yes
Fe1 O3 . . 2.063(2) yes
Fe1 O3 . 2_555 2.063(2) yes
Fe1 O5 . . 1.992(2) yes
Fe1 O5 . 2_555 1.992(2) yes
Fe2 O7 . 1_565 1.974(2) yes
Fe2 O8 . . 1.991(2) yes
Fe2 O9 . 5_455 2.024(2) yes
Fe2 O12 . . 2.0155(19) yes
Fe2 O13 . 3_676 2.022(2) yes
Fe2 O14 . 7_566 2.036(2) yes
Ag1 Ag1' . . 0.217(18) yes
Ag1 O6 . . 2.647(9) yes
Ag1 O8 . 5_445 2.911(5) yes
Ag1 O9 . 5_445 2.381(4) yes
Ag1 O9 . 3_666 2.986(9) yes
Ag1 O10 . . 2.335(6) yes
Ag1 O12 . 7_566 2.364(7) yes
Ag1 O13 . 3_666 2.660(4) yes
Ag1' O6 . . 2.456(18) yes
Ag1' O8 . 5_445 2.804(12) yes
Ag1' O9 . 5_445 2.404(9) yes
Ag1' O10 . . 2.288(13) yes
Ag1' O12 . 7_566 2.426(14) yes
Ag1' O13 . 3_666 2.721(11) yes
Ag2 Ag2' . . 0.296(18) yes
Ag2 Ag4' . . 2.953(9) yes
Ag2 O1 . 2_655 2.365(9) yes
Ag2 O5 . 5_555 2.596(6) yes
Ag2 O6 . . 2.896(11) yes
Ag2 O10 . . 2.418(8) yes
Ag2 O13 . 3_666 2.875(8) yes
Ag2 O14 . 3_666 2.700(9) yes
Ag2' Ag4' . . 2.716(17) yes
Ag2' O1 . 2_655 2.416(17) yes
Ag2' O2 . . 2.847(15) yes
Ag2' O4 . . 2.918(16) yes
Ag2' O5 . 5_555 2.470(15) yes
Ag2' O6 . . 2.712(19) yes
Ag2' O10 . . 2.399(16) yes
Ag2' O14 . 3_666 2.985(16) yes
Ag3 Ag3' . . 0.56(3) yes
Ag3 Ag3'' . . 0.555(6) yes
Ag3 O1 . 2_665 2.504(4) yes
Ag3 O3 . 5_555 2.874(5) yes
Ag3 O3 . 6_555 2.466(4) yes
Ag3 O4 . 1_565 2.622(3) yes
Ag3 O5 . 5_555 2.986(3) yes
Ag3 O6 . 5_555 2.567(5) yes
Ag3 O7 . 1_565 2.932(5) yes
Ag3' Ag3' . 2_655 2.66(4) yes
Ag3' Ag3'' . . 1.10(2) yes
Ag3' O1 . 2_665 2.239(8) yes
Ag3' O3 . 5_555 2.596(19) yes
Ag3' O3 . 6_555 2.412(12) yes
Ag3' O4 . 1_565 2.484(8) yes
Ag3' O6 . 5_555 2.881(18) yes
Ag3'' O1 . 2_665 2.877(5) yes
Ag3'' O3 . 6_555 2.553(4) yes
Ag3'' O4 . 1_565 2.735(5) yes
Ag3'' O5 . 5_555 2.873(6) yes
Ag3'' O6 . 5_555 2.500(5) yes
Ag3'' O7 . 1_565 2.533(4) yes
Ag3'' O8 . . 2.887(4) yes
Ag4 Ag4' . . 0.435(11) yes
Ag4 Ag4'' . 5_455 0.433(14) yes
Ag4 O1 . 6_555 2.224(9) yes
Ag4 O6 . . 2.462(8) yes
Ag4 O10 . . 2.336(8) yes
Ag4 O14 . 7_566 2.916(8) yes
Ag4' Ag4'' . 5_455 0.646(11) yes
Ag4' O1 . 6_555 2.414(6) yes
Ag4' O2 . . 2.709(5) yes
Ag4' O3 . 6_555 2.984(5) yes
Ag4' O5 . 5_555 2.685(6) yes
Ag4' O6 . . 2.488(6) yes
Ag4' O10 . . 2.249(5) yes
Ag4'' O1 . 2_655 2.253(7) yes
Ag4'' O6 . 5_545 2.874(12) yes
Ag4'' O10 . 5_545 2.348(8) yes
Ag4'' O14 . 3_666 2.678(7) yes
O1 O2 . . 2.819(4) yes
O1 O3 . . 2.797(3) yes
O1 O4 . . 2.750(3) yes
O1 O4 . 2_655 2.980(3) yes
O2 O2 . 2_655 2.957(4) yes
O2 O3 . . 2.777(3) yes
O2 O3 . 6_555 2.887(3) yes
O2 O4 . . 2.703(3) yes
O2 O4 . 6_555 2.979(3) yes
O2 O5 . 5_555 2.780(3) yes
O2 O5 . 6_555 2.863(3) yes
O3 O3 . 2_555 2.717(3) yes
O3 O4 . . 2.706(3) yes
O3 O5 . . 2.867(3) yes
O3 O5 . 2_555 2.853(3) yes
O4 O5 . . 2.800(3) yes
O4 O6 . . 2.759(4) yes
O4 O7 . . 2.613(3) yes
O5 O6 . . 2.748(4) yes
O5 O7 . . 2.739(3) yes
O6 O7 . . 2.879(4) yes
O7 O8 . 1_545 2.787(3) yes
O7 O9 . 5_445 2.917(3) yes
O7 O13 . 3_666 2.781(3) yes
O7 O14 . 7_556 2.759(3) yes
O8 O9 . . 2.739(3) yes
O8 O10 . . 2.801(3) yes
O8 O11 . . 2.735(3) yes
O8 O12 . . 2.871(3) yes
O8 O13 . 3_676 2.792(3) yes
O8 O14 . 7_566 2.881(3) yes
O9 O10 . . 2.776(3) yes
O9 O11 . . 2.710(3) yes
O9 O12 . 5_545 2.746(3) yes
O9 O13 . 7_666 2.721(3) yes
O10 O11 . . 2.735(3) yes
O11 O11 . 3_666 2.679(3) yes
O11 O12 . . 2.773(3) yes
O11 O13 . . 2.745(3) yes
O11 O14 . . 2.689(3) yes
O12 O13 . . 2.798(3) yes
O12 O13 . 3_676 2.935(3) yes
O12 O14 . . 2.784(3) yes
O12 O14 . 7_566 2.903(3) yes
O13 O14 . . 2.736(3) yes
